data_7712826
loop_
_publ_author_name
'Tatarin, Sergei V.'
'Smirnov, Daniil E.'
'Taydakov, Ilya V.'
'Metlin, Mikhail T.'
'Emets, Victor'
'Bezzubov, Stanislav'

_publ_section_title
;
 Tailoring the \p-system of benzimidazole ligands towards stable
 light-harvesting cyclometalated iridium(III) complexes
;
_journal_name_full 'Dalton Transactions'
_journal_paper_doi 10.1039/D3DT00200D
_journal_year 2023
_chemical_formula_moiety 'C92 H60 Cl2 Ir2 N8, 1.67(C H2 Cl2)'
_chemical_formula_sum 'C93.67 H63.34 Cl5.34 Ir2 N8'
_chemical_formula_weight 1874.60
_space_group_crystal_system triclinic
_space_group_IT_number 2
_space_group_name_Hall '-P 1'
_space_group_name_H-M_alt 'P -1'
_atom_sites_solution_hydrogens geom
_atom_sites_solution_primary dual
_audit_creation_date 2022-12-22
_audit_creation_method
;
Olex2 1.3
(compiled Nov 21 2019 18:26:39 for OlexSys, GUI svn.r6003)
;
_audit_update_record
;
2022-12-23 deposited with the CCDC.	2023-04-19 downloaded from the CCDC.
;
_cell_angle_alpha 92.839(3)
_cell_angle_beta 102.348(3)
_cell_angle_gamma 97.433(3)
_cell_formula_units_Z 4
_cell_length_a 15.3068(14)
_cell_length_b 20.1424(17)
_cell_length_c 26.750(2)
_cell_measurement_reflns_used 9670
_cell_measurement_temperature 100.0
_cell_measurement_theta_max 28.27
_cell_measurement_theta_min 2.38
_cell_volume 7963.5(12)
_computing_cell_refinement 'APEX3 v.2017.3_0 (Bruker AXS, 2017)'
_computing_data_collection 'APEX3 v.2017.3_0 (Bruker AXS, 2017)'
_computing_data_reduction 'SAINT v8.38A (Bruker AXS, 2016)'
_computing_molecular_graphics 'Olex2 1.3 (Dolomanov et al., 2009)'
_computing_publication_material 'Olex2 1.3 (Dolomanov et al., 2009)'
_computing_structure_refinement 'SHELXL 2018/3 (Sheldrick, 2015)'
_computing_structure_solution 'SHELXT 2014/5 (Sheldrick, 2014)'
_diffrn_ambient_temperature 100.0
_diffrn_detector 'Bruker PHOTON III CMOS'
_diffrn_detector_area_resol_mean 10.4
_diffrn_detector_type 'CMOS sensor'
_diffrn_measured_fraction_theta_full 0.999
_diffrn_measured_fraction_theta_max 0.998
_diffrn_measurement_device '3-circle diffractometer'
_diffrn_measurement_device_type 'Bruker D8 Venture'
_diffrn_measurement_method \w-scan
_diffrn_radiation_monochromator 'focusing mirrors'
_diffrn_radiation_probe x-ray
_diffrn_radiation_type MoK\a
_diffrn_radiation_wavelength 0.71073
_diffrn_reflns_av_R_equivalents 0.0464
_diffrn_reflns_av_unetI/netI 0.0364
_diffrn_reflns_Laue_measured_fraction_full 0.999
_diffrn_reflns_Laue_measured_fraction_max 0.998
_diffrn_reflns_limit_h_max 19
_diffrn_reflns_limit_h_min -19
_diffrn_reflns_limit_k_max 25
_diffrn_reflns_limit_k_min -25
_diffrn_reflns_limit_l_max 33
_diffrn_reflns_limit_l_min -33
_diffrn_reflns_number 176159
_diffrn_reflns_point_group_measured_fraction_full 0.999
_diffrn_reflns_point_group_measured_fraction_max 0.998
_diffrn_reflns_theta_full 25.242
_diffrn_reflns_theta_max 26.500
_diffrn_reflns_theta_min 1.829
_diffrn_source 'microfocus sealed X-ray tube'
_diffrn_source_current 1.4
_diffrn_source_power 0.07
_diffrn_source_type 'Incoatec I\mS microsource'
_diffrn_source_voltage 50.0
_diffrn_standards_number 0
_exptl_absorpt_coefficient_mu 3.571
_exptl_absorpt_correction_T_max 0.7457
_exptl_absorpt_correction_T_min 0.6316
_exptl_absorpt_correction_type multi-scan
_exptl_absorpt_process_details
;
SADABS-2016/2 (Bruker,2016/2) was used for absorption correction.
wR2(int) was 0.0880 before and 0.0535 after correction.
The Ratio of minimum to maximum transmission is 0.8470.
The \l/2 correction factor is Not present.
;
_exptl_crystal_colour orange
_exptl_crystal_colour_primary orange
_exptl_crystal_density_diffrn 1.564
_exptl_crystal_description plate
_exptl_crystal_F_000 3705
_exptl_crystal_recrystallization_method 'Re-crystallisation from solvent: CH2Cl2'
_exptl_crystal_size_max 0.18
_exptl_crystal_size_mid 0.12
_exptl_crystal_size_min 0.03
_refine_diff_density_max 2.315
_refine_diff_density_min -2.246
_refine_diff_density_rms 0.123
_refine_ls_extinction_method none
_refine_ls_goodness_of_fit_ref 1.053
_refine_ls_hydrogen_treatment constr
_refine_ls_matrix_type full
_refine_ls_number_parameters 1975
_refine_ls_number_reflns 32981
_refine_ls_number_restraints 6
_refine_ls_restrained_S_all 1.054
_refine_ls_R_factor_all 0.0456
_refine_ls_R_factor_gt 0.0364
_refine_ls_shift/su_max 0.004
_refine_ls_shift/su_mean 0.000
_refine_ls_structure_factor_coef Fsqd
_refine_ls_weighting_details 'w=1/[\s^2^(Fo^2^)+(0.0195P)^2^+39.5917P] where P=(Fo^2^+2Fc^2^)/3'
_refine_ls_weighting_scheme calc
_refine_ls_wR_factor_gt 0.0745
_refine_ls_wR_factor_ref 0.0774
_reflns_Friedel_coverage 0.000
_reflns_number_gt 28479
_reflns_number_total 32981
_reflns_threshold_expression 'I > 2\s(I)'
_cod_data_source_file d3dt00200d2.cif
_cod_data_source_block st233
_cod_depositor_comments
;
The following automatic conversions were performed:

data item '_diffrn_radiation_probe' value 'X-ray' was changed to
'x-ray' in accordance with the
/home/data/users/saulius/crontab/automatic-downloads/rss-feeds/RSC/lib/dictionaries/cif_core.dic
dictionary named 'cif_core.dic' version 2.4.2 last updated on
2011-04-26.

Automatic conversion script
Id: cif_fix_values 8170 2020-07-09 18:12:32Z antanas 
;
_cod_original_cell_volume 7963.4(12)
_cod_database_code 7712826
_shelx_shelxl_version_number 2018/3
_shelx_space_group_comment
;
The symmetry employed for this shelxl refinement is uniquely defined
by the following loop, which should always be used as a source of
symmetry information in preference to the above space-group names.
They are only intended as comments.
;
_shelx_estimated_absorpt_t_max 0.900
_shelx_estimated_absorpt_t_min 0.566
_computing.bruker_data_scaling 'SADABS V2012/1 (Bruker AXS Inc.)'

_olex2_refinement_description
;
1. Fixed Uiso
 At 1.2 times of:
  All C(H) groups, All C(H,H) groups
2. Uiso/Uaniso restraints and constraints
Uanis(C47) \\sim Ueq: with sigma of 0.005 and sigma for terminal atoms of 0.01
Uanis(ClA) = Uanis(Cl6)
3. Others
 Fixed Sof: Cl7(0.63) Cl3(0.63) Cl6(0.9) Cl5(0.81) Cl4(0.81) C065(0.9)
 H06E(0.9) H06F(0.9) C068(0.63) H06C(0.63) H06D(0.63) ClA(0.9) C47(0.81)
 H47A(0.81) H47B(0.81)
4.a Secondary CH2 refined with riding coordinates:
 C063(H06A,H06B), C065(H06E,H06F), C068(H06C,H06D), C47(H47A,H47B)
4.b Aromatic/amide H refined with riding coordinates:
 C014(H014), C016(H016), C01D(H01D), C01L(H01L), C01M(H01M), C01O(H01O),
 C01R(H01R), C01U(H01U), C021(H021), C023(H023), C025(H025), C026(H026),
 C19(H19), C028(H028), C02D(H02D), C02G(H02G), C02J(H02J), C02K(H02K), C27(H27),
  C02N(H02N), C13(H13), C02P(H02P), C02Q(H02Q), C42(H42), C25(H25), C14(H14),
 C16(H16), C031(H031), C30(H30), C034(H034), C037(H037), C038(H038), C039(H039),
  C03C(H03C), C17(H17), C44(H44), C45(H45), C28(H28), C03H(H03H), C2(H2),
 C03K(H03K), C03L(H03L), C03M(H03M), C03N(H03N), C03O(H03O), C03P(H03P),
 C03Q(H03Q), C03R(H03R), C03S(H03S), C03T(H03T), C03U(H03U), C43(H43),
 C03X(H03X), C9(H9), C22(H22), C040(H040), C041(H041), C20(H20), C36(H36),
 C29(H29), C046(H046), C32(H32), C048(H048), C049(H049), C04B(H04B), C04E(H04E),
  C04F(H04F), C04G(H04G), C04H(H04H), C37(H37), C15(H15), C04N(H04N),
 C04P(H04P), C04Q(H04Q), C21(H21), C04S(H04S), C04T(H04T), C04U(H04U),
 C04V(H04V), C04W(H04W), C04X(H04X), C04Y(H04Y), C04Z(H04Z), C050(H050),
 C051(H051), C052(H052), C053(H053), C054(H054), C40(H40), C056(H056),
 C057(H057), C058(H058), C059(H059), C05A(H05A), C05D(H05D), C7(H7), C05F(H05F),
  C05G(H05G), C05H(H05H), C05I(H05I), C05J(H05J), C05K(H05K), C38(H38),
 C05M(H05M), C4(H4), C5(H5), C05P(H05P), C05Q(H05Q), C05R(H05R), C05S(H05S),
 C05T(H05T), C05U(H05U), C05V(H05V), C39(H39), C05X(H05X), C05Y(H05Y),
 C05Z(H05Z), C6(H6), C061(H061), C062(H062)
;
_smtbx_masks_void_probe_radius 1.2
_smtbx_masks_void_truncation_radius 1.2
_olex2_submission_special_instructions 'No special instructions were received'

loop_
_space_group_symop_operation_xyz
'x, y, z'
'-x, -y, -z'

loop_
_atom_site_label
_atom_site_type_symbol
_atom_site_fract_x
_atom_site_fract_y
_atom_site_fract_z
_atom_site_U_iso_or_equiv
_atom_site_adp_type
_atom_site_occupancy
_atom_site_site_symmetry_order
_atom_site_calc_flag
_atom_site_refinement_flags_posn
_atom_site_refinement_flags_adp
_atom_site_refinement_flags_occupancy
_atom_site_disorder_assembly
_atom_site_disorder_group
Ir1 Ir 0.44410(2) 0.79249(2) 0.86369(2) 0.01254(4) Uani 1 1 d . . . . .
Ir2 Ir 0.45162(2) 0.73833(2) 0.72831(2) 0.01225(4) Uani 1 1 d . . . . .
Ir03 Ir 0.99866(2) 0.19763(2) 0.64022(2) 0.01295(4) Uani 1 1 d . . . . .
Ir04 Ir 0.95836(2) 0.24908(2) 0.76895(2) 0.01309(4) Uani 1 1 d . . . . .
Cl1 Cl 0.44620(7) 0.68531(5) 0.81078(4) 0.0142(2) Uani 1 1 d . . . . .
Cl2 Cl 0.45379(7) 0.84426(5) 0.78166(4) 0.0151(2) Uani 1 1 d . . . . .
Cl07 Cl 0.96656(7) 0.14292(5) 0.71838(4) 0.0151(2) Uani 1 1 d . . . . .
Cl08 Cl 0.98673(7) 0.30290(5) 0.69063(4) 0.0159(2) Uani 1 1 d . . . . .
Cl09 Cl 0.57410(11) 0.52693(9) 0.83902(6) 0.0484(4) Uani 1 1 d . . . . .
Cl0A Cl 0.57692(13) 0.44848(8) 0.74474(7) 0.0543(4) Uani 1 1 d . . . . .
Cl7 Cl 0.62634(18) 1.32060(11) 0.82710(10) 0.0466(6) Uani 0.63 1 d . . P . .
Cl3 Cl 0.6496(2) 1.23229(12) 0.90989(9) 0.0479(6) Uani 0.63 1 d . . P . .
Cl6 Cl -0.2084(2) 0.58279(12) 0.73165(12) 0.0930(6) Uani 0.9 1 d . . P . .
Cl5 Cl 0.0827(2) 0.74736(13) 0.93783(10) 0.0787(8) Uani 0.81 1 d . . P . .
N00G N 0.3153(2) 0.70986(17) 0.70754(15) 0.0154(8) Uani 1 1 d . . . . .
N00H N 0.8213(2) 0.23162(18) 0.74514(15) 0.0173(8) Uani 1 1 d . . . . .
Cl4 Cl 0.0792(2) 0.6921(2) 1.03332(13) 0.1009(11) Uani 0.81 1 d . . P . .
N00J N 1.1313(2) 0.19522(17) 0.67027(14) 0.0155(8) Uani 1 1 d . . . . .
N00K N 0.8692(2) 0.19998(18) 0.60100(14) 0.0157(8) Uani 1 1 d . . . . .
N1 N 0.5780(2) 0.79252(18) 0.89452(15) 0.0166(8) Uani 1 1 d . . . . .
N00M N 0.7732(3) 0.25143(19) 0.54711(15) 0.0197(8) Uani 1 1 d . . . . .
N00N N 1.0938(2) 0.27344(17) 0.80118(14) 0.0145(8) Uani 1 1 d . . . . .
N00O N 1.2466(2) 0.13774(18) 0.68721(15) 0.0170(8) Uani 1 1 d . . . . .
N00P N 1.2096(2) 0.35202(18) 0.83543(15) 0.0179(8) Uani 1 1 d . . . . .
N3 N 0.3090(2) 0.79598(18) 0.84467(15) 0.0157(8) Uani 1 1 d . . . . .
N2 N 0.6867(3) 0.7536(2) 0.94997(15) 0.0212(9) Uani 1 1 d . . . . .
N00S N 0.6885(2) 0.1763(2) 0.75130(15) 0.0200(8) Uani 1 1 d . . . . .
N4 N 0.1925(2) 0.85260(18) 0.84065(15) 0.0176(8) Uani 1 1 d . . . . .
N00U N 0.5872(2) 0.76124(18) 0.73948(14) 0.0160(8) Uani 1 1 d . . . . .
C00W C 1.2808(3) 0.2040(2) 0.70366(18) 0.0184(9) Uani 1 1 d . . . . .
C00X C 1.1187(3) 0.3384(2) 0.81650(17) 0.0165(9) Uani 1 1 d . . . . .
N00Y N 0.7085(2) 0.81485(18) 0.71775(15) 0.0173(8) Uani 1 1 d . . . . .
C00Z C 0.4588(3) 0.7939(2) 0.66938(17) 0.0167(9) Uani 1 1 d . . . . .
C010 C 1.0473(3) 0.3782(2) 0.81996(17) 0.0170(9) Uani 1 1 d . . . . .
C011 C 1.1707(3) 0.2423(2) 0.81347(18) 0.0174(9) Uani 1 1 d . . . . .
C1 C 0.4360(3) 0.7388(2) 0.92343(17) 0.0171(9) Uani 1 1 d . . . . .
C013 C 0.9612(3) -0.0009(2) 0.55977(18) 0.0191(10) Uani 1 1 d . . . . .
C014 C 1.2671(3) 0.1593(2) 0.82898(19) 0.0247(11) Uani 1 1 d . . . . .
H014 H 1.276537 0.113622 0.828128 0.030 Uiso 1 1 calc R U . . .
C015 C 0.9275(3) 0.1936(2) 0.82447(17) 0.0163(9) Uani 1 1 d . . . . .
C016 C 1.1811(3) 0.1747(2) 0.81003(18) 0.0200(10) Uani 1 1 d . . . . .
H016 H 1.131742 0.140771 0.795432 0.024 Uiso 1 1 calc R U . . .
C017 C 1.2441(3) 0.2916(2) 0.83478(18) 0.0178(9) Uani 1 1 d . . . . .
C24 C 0.4410(3) 0.8847(2) 0.89410(17) 0.0170(9) Uani 1 1 d . . . . .
C019 C 0.2370(3) 0.7388(2) 0.69957(17) 0.0149(9) Uani 1 1 d . . . . .
C01A C 0.5477(3) 0.8283(2) 0.66962(17) 0.0161(9) Uani 1 1 d . . . . .
C01B C 0.7421(3) 0.3089(2) 0.52332(18) 0.0213(10) Uani 1 1 d . . . . .
C11 C 0.5954(3) 0.7508(2) 0.93142(18) 0.0185(10) Uani 1 1 d . . . . .
C01D C 0.9839(3) 0.1784(2) 0.86876(17) 0.0164(9) Uani 1 1 d . . . . .
H01D H 1.045752 0.197410 0.875947 0.020 Uiso 1 1 calc R U . . .
C01E C 0.7807(3) 0.1850(2) 0.76926(17) 0.0174(9) Uani 1 1 d . . . . .
C31 C 0.4192(3) 1.0199(2) 0.92054(17) 0.0191(10) Uani 1 1 d . . . . .
C01G C 0.7212(3) 0.2038(2) 0.56900(18) 0.0197(10) Uani 1 1 d . . . . .
C34 C 0.2851(3) 0.8557(2) 0.85398(17) 0.0169(9) Uani 1 1 d . . . . .
C01I C 0.8618(3) 0.2452(2) 0.56672(17) 0.0170(9) Uani 1 1 d . . . . .
C12 C 0.7347(3) 0.7066(2) 0.97977(18) 0.0208(10) Uani 1 1 d . . . . .
C01K C 0.9591(3) 0.3389(2) 0.80410(17) 0.0172(9) Uani 1 1 d . . . . .
C01L C 0.7590(3) 0.6873(2) 0.83090(19) 0.0228(10) Uani 1 1 d . . . . .
H01L H 0.767469 0.656886 0.856993 0.027 Uiso 1 1 calc R U . . .
C01M C 0.9478(3) 0.0648(2) 0.57359(17) 0.0169(9) Uani 1 1 d . . . . .
H01M H 0.893638 0.080339 0.557222 0.020 Uiso 1 1 calc R U . . .
N01N N 0.1993(2) 0.62947(18) 0.67463(15) 0.0171(8) Uani 1 1 d . . . . .
C01O C 0.2237(3) 0.8058(2) 0.70492(18) 0.0185(9) Uani 1 1 d . . . . .
H01O H 0.272703 0.840217 0.718719 0.022 Uiso 1 1 calc R U . . .
C01P C 0.3992(3) 0.8594(2) 0.59827(17) 0.0177(9) Uani 1 1 d . . . . .
C01Q C 0.9444(3) 0.2726(2) 0.55134(17) 0.0176(9) Uani 1 1 d . . . . .
C01R C 0.6727(3) 0.6957(2) 0.80750(18) 0.0183(9) Uani 1 1 d . . . . .
H01R H 0.621683 0.672039 0.816943 0.022 Uiso 1 1 calc R U . . .
C33 C 0.3556(3) 0.9087(2) 0.88016(17) 0.0171(9) Uani 1 1 d . . . . .
C01T C 1.2968(3) 0.0820(2) 0.69200(19) 0.0188(10) Uani 1 1 d . . . . .
C01U C 0.3880(3) 0.8091(2) 0.63241(17) 0.0174(9) Uani 1 1 d . . . . .
H01U H 0.329434 0.784887 0.629775 0.021 Uiso 1 1 calc R U . . .
C01V C 1.0928(3) 0.0829(2) 0.63308(18) 0.0174(9) Uani 1 1 d . . . . .
C01W C 0.8968(3) 0.4340(2) 0.83685(19) 0.0215(10) Uani 1 1 d . . . . .
C35 C 0.1397(3) 0.9071(2) 0.83886(19) 0.0198(10) Uani 1 1 d . . . . .
C26 C 0.5048(3) 0.9974(2) 0.93430(17) 0.0191(10) Uani 1 1 d . . . . .
C01Z C 0.6160(3) 0.8052(2) 0.70844(17) 0.0164(9) Uani 1 1 d . . . . .
C10 C 0.5194(3) 0.7181(2) 0.94952(18) 0.0181(9) Uani 1 1 d . . . . .
C021 C 1.0595(3) 0.4434(2) 0.84269(19) 0.0207(10) Uani 1 1 d . . . . .
H021 H 1.118324 0.468436 0.852199 0.025 Uiso 1 1 calc R U . . .
C022 C 0.8352(3) 0.1616(2) 0.81443(17) 0.0181(9) Uani 1 1 d . . . . .
C023 C 1.1079(3) 0.0183(2) 0.62060(18) 0.0189(10) Uani 1 1 d . . . . .
H023 H 1.162375 0.002988 0.636806 0.023 Uiso 1 1 calc R U . . .
C024 C 0.2912(3) 0.6449(2) 0.69030(18) 0.0175(9) Uani 1 1 d . . . . .
C025 C 1.3818(3) 0.3037(2) 0.73263(19) 0.0240(11) Uani 1 1 d . . . . .
H025 H 1.440895 0.326648 0.746629 0.029 Uiso 1 1 calc R U . . .
C026 C 1.3401(3) 0.2091(2) 0.8493(2) 0.0261(11) Uani 1 1 d . . . . .
H026 H 1.398178 0.196383 0.861274 0.031 Uiso 1 1 calc R U . . .
C19 C 0.8204(3) 0.8243(3) 0.9265(2) 0.0274(11) Uani 1 1 d . . . . .
H19 H 0.867165 0.806629 0.948850 0.033 Uiso 1 1 calc R U . . .
C028 C 1.1049(3) 0.2683(2) 0.56929(18) 0.0194(10) Uani 1 1 d . . . . .
H028 H 1.157674 0.253723 0.588627 0.023 Uiso 1 1 calc R U . . .
C029 C 0.1636(3) 0.6886(2) 0.67975(18) 0.0171(9) Uani 1 1 d . . . . .
C02A C 0.7401(3) 0.7746(2) 0.75598(17) 0.0163(9) Uani 1 1 d . . . . .
C02B C 0.4874(3) 0.8938(2) 0.60000(17) 0.0168(9) Uani 1 1 d . . . . .
C02C C 0.6630(3) 0.7406(2) 0.76918(17) 0.0149(9) Uani 1 1 d . . . . .
C02D C 0.8971(3) -0.0451(2) 0.52225(19) 0.0235(10) Uani 1 1 d . . . . .
H02D H 0.842823 -0.030064 0.505429 0.028 Uiso 1 1 calc R U . . .
C02E C 1.0426(3) -0.0246(2) 0.58396(18) 0.0194(10) Uani 1 1 d . . . . .
C02F C 0.6700(3) 0.2236(2) 0.71574(18) 0.0200(10) Uani 1 1 d . . . . .
C02G C 1.3270(3) -0.0198(2) 0.72950(19) 0.0246(11) Uani 1 1 d . . . . .
H02G H 1.317459 -0.052105 0.753186 0.030 Uiso 1 1 calc R U . . .
C02H C 0.7539(3) 0.2587(2) 0.71209(17) 0.0157(9) Uani 1 1 d . . . . .
C02I C 1.0103(3) 0.1076(2) 0.61003(17) 0.0167(9) Uani 1 1 d . . . . .
C02J C 1.2818(3) 0.0356(2) 0.72682(19) 0.0225(10) Uani 1 1 d . . . . .
H02J H 1.241215 0.041633 0.748474 0.027 Uiso 1 1 calc R U . . .
C02K C 1.3684(3) 0.2344(2) 0.7253(2) 0.0232(10) Uani 1 1 d . . . . .
H02K H 1.416650 0.208929 0.734504 0.028 Uiso 1 1 calc R U . . .
C27 C 0.5803(3) 1.0440(2) 0.96177(18) 0.0223(10) Uani 1 1 d . . . . .
H27 H 0.638059 1.029963 0.971158 0.027 Uiso 1 1 calc R U . . .
C02M C 1.1574(3) 0.1347(2) 0.66559(17) 0.0156(9) Uani 1 1 d . . . . .
C02N C 0.6282(3) 0.1863(3) 0.5620(2) 0.0269(11) Uani 1 1 d . . . . .
H02N H 0.586927 0.209873 0.540565 0.032 Uiso 1 1 calc R U . . .
C13 C 0.7250(4) 0.6412(3) 0.95981(19) 0.0274(11) Uani 1 1 d . . . . .
H13 H 0.682741 0.626273 0.928526 0.033 Uiso 1 1 calc R U . . .
C02P C 0.9120(4) -0.1087(2) 0.5100(2) 0.0284(12) Uani 1 1 d . . . . .
H02P H 0.868018 -0.137244 0.484906 0.034 Uiso 1 1 calc R U . . .
C02Q C 0.8270(3) 0.7661(2) 0.7798(2) 0.0242(11) Uani 1 1 d . . . . .
H02Q H 0.878309 0.789629 0.770421 0.029 Uiso 1 1 calc R U . . .
C02R C 1.0348(3) 0.3299(2) 0.49781(18) 0.0232(11) Uani 1 1 d . . . . .
C02S C 0.7669(3) 0.8662(2) 0.70008(18) 0.0177(9) Uani 1 1 d . . . . .
C42 C 0.0683(3) 0.7545(2) 0.8086(2) 0.0242(11) Uani 1 1 d . . . . .
H42 H 0.018747 0.779095 0.805643 0.029 Uiso 1 1 calc R U . . .
C02U C 1.0230(3) 0.2489(2) 0.58218(17) 0.0169(9) Uani 1 1 d . . . . .
C25 C 0.5128(3) 0.9301(2) 0.92121(17) 0.0183(9) Uani 1 1 d . . . . .
H25 H 0.570004 0.915374 0.931483 0.022 Uiso 1 1 calc R U . . .
C18 C 0.7287(3) 0.8018(2) 0.92362(18) 0.0201(10) Uani 1 1 d . . . . .
C02X C 0.4486(3) 0.6501(2) 0.69039(17) 0.0166(9) Uani 1 1 d . . . . .
C14 C 0.7778(4) 0.5970(3) 0.9859(2) 0.0336(13) Uani 1 1 d . . . . .
H14 H 0.771309 0.551531 0.972560 0.040 Uiso 1 1 calc R U . . .
C16 C 0.8475(4) 0.6850(3) 1.0512(2) 0.0334(13) Uani 1 1 d . . . . .
H16 H 0.889597 0.700035 1.082586 0.040 Uiso 1 1 calc R U . . .
C030 C 0.9843(3) 0.4724(2) 0.85164(19) 0.0220(10) Uani 1 1 d . . . . .
C031 C 0.3243(3) 0.8784(2) 0.56358(18) 0.0210(10) Uani 1 1 d . . . . .
H031 H 0.265356 0.855383 0.561830 0.025 Uiso 1 1 calc R U . . .
C30 C 0.4116(4) 1.0873(2) 0.93469(19) 0.0256(11) Uani 1 1 d . . . . .
H30 H 0.354644 1.102724 0.925696 0.031 Uiso 1 1 calc R U . . .
C46 C 0.2301(3) 0.7507(2) 0.82715(17) 0.0157(9) Uani 1 1 d . . . . .
C034 C 0.1369(3) 0.8201(2) 0.68947(18) 0.0220(10) Uani 1 1 d . . . . .
H034 H 0.126333 0.865458 0.691411 0.026 Uiso 1 1 calc R U . . .
C035 C 0.7822(3) 0.1710(2) 0.60205(17) 0.0169(9) Uani 1 1 d . . . . .
C036 C 1.2628(3) 0.4172(2) 0.84829(19) 0.0191(10) Uani 1 1 d . . . . .
C037 C 0.5166(3) 0.6251(2) 0.67179(18) 0.0218(10) Uani 1 1 d . . . . .
H037 H 0.573518 0.652389 0.676153 0.026 Uiso 1 1 calc R U . . .
C038 C 1.0107(3) 0.1212(2) 0.95021(18) 0.0234(10) Uani 1 1 d . . . . .
H038 H 1.072855 0.139732 0.958062 0.028 Uiso 1 1 calc R U . . .
C039 C 0.8027(3) 0.1194(2) 0.84745(18) 0.0214(10) Uani 1 1 d . . . . .
H039 H 0.741169 0.099355 0.839428 0.026 Uiso 1 1 calc R U . . .
C03A C 0.9536(3) 0.1358(2) 0.90379(18) 0.0188(10) Uani 1 1 d . . . . .
C03B C 1.2079(3) 0.2407(2) 0.69243(17) 0.0164(9) Uani 1 1 d . . . . .
C03C C 0.8867(3) 0.3682(2) 0.81297(18) 0.0196(10) Uani 1 1 d . . . . .
H03C H 0.827760 0.343409 0.802672 0.024 Uiso 1 1 calc R U . . .
C17 C 0.7942(3) 0.7290(3) 1.0258(2) 0.0268(11) Uani 1 1 d . . . . .
H17 H 0.798458 0.773856 1.039883 0.032 Uiso 1 1 calc R U . . .
C44 C 0.1289(3) 0.6496(2) 0.80292(19) 0.0217(10) Uani 1 1 d . . . . .
H44 H 0.117455 0.602099 0.796509 0.026 Uiso 1 1 calc R U . . .
C45 C 0.2176(3) 0.6809(2) 0.81695(18) 0.0177(9) Uani 1 1 d . . . . .
H45 H 0.267129 0.656326 0.819500 0.021 Uiso 1 1 calc R U . . .
C28 C 0.5700(4) 1.1080(2) 0.9745(2) 0.0290(12) Uani 1 1 d . . . . .
H28 H 0.620815 1.138438 0.992795 0.035 Uiso 1 1 calc R U . . .
C03H C 0.0750(3) 0.7026(2) 0.66632(19) 0.0217(10) Uani 1 1 d . . . . .
H03H H 0.025269 0.668035 0.654646 0.026 Uiso 1 1 calc R U . . .
C03I C 0.6267(3) 0.1236(2) 0.76511(18) 0.0208(10) Uani 1 1 d . . . . .
C2 C 0.3588(3) 0.7127(2) 0.93880(18) 0.0212(10) Uani 1 1 d . . . . .
H2 H 0.303069 0.726783 0.923447 0.025 Uiso 1 1 calc R U . . .
C03K C 0.8355(3) 0.7222(3) 0.81752(19) 0.0235(11) Uani 1 1 d . . . . .
H03K H 0.894141 0.715129 0.834956 0.028 Uiso 1 1 calc R U . . .
C03L C 1.3570(3) 0.0753(2) 0.66088(19) 0.0234(10) Uani 1 1 d . . . . .
H03L H 1.367755 0.108144 0.637809 0.028 Uiso 1 1 calc R U . . .
C03M C 0.0633(3) 0.7689(3) 0.67083(19) 0.0263(11) Uani 1 1 d . . . . .
H03M H 0.004175 0.780586 0.661160 0.032 Uiso 1 1 calc R U . . .
C03N C 0.3361(3) 0.9296(3) 0.53248(19) 0.0263(11) Uani 1 1 d . . . . .
H03N H 0.285348 0.942116 0.509680 0.032 Uiso 1 1 calc R U . . .
C03O C 0.7524(3) 0.1179(2) 0.62850(18) 0.0199(10) Uani 1 1 d . . . . .
H03O H 0.793543 0.095622 0.651133 0.024 Uiso 1 1 calc R U . . .
C03P C 0.5883(3) 0.2400(3) 0.6887(2) 0.0270(11) Uani 1 1 d . . . . .
H03P H 0.531965 0.214876 0.690016 0.032 Uiso 1 1 calc R U . . .
C03Q C 0.3514(3) 0.5418(2) 0.66152(19) 0.0242(11) Uani 1 1 d . . . . .
H03Q H 0.296334 0.513290 0.660205 0.029 Uiso 1 1 calc R U . . .
C03R C 0.7582(3) 0.3125(2) 0.68178(18) 0.0207(10) Uani 1 1 d . . . . .
H03R H 0.814491 0.336179 0.678732 0.025 Uiso 1 1 calc R U . . .
C03S C 0.6598(3) 0.0992(3) 0.6202(2) 0.0266(11) Uani 1 1 d . . . . .
H03S H 0.636923 0.062563 0.637036 0.032 Uiso 1 1 calc R U . . .
C03T C 0.5615(3) 0.8765(2) 0.63613(17) 0.0180(9) Uani 1 1 d . . . . .
H03T H 0.620920 0.898140 0.637287 0.022 Uiso 1 1 calc R U . . .
C03U C 0.6729(4) 0.3004(3) 0.4790(2) 0.0386(14) Uani 1 1 d . . . . .
H03U H 0.647602 0.256604 0.463737 0.046 Uiso 1 1 calc R U . . .
C03V C 0.3626(3) 0.6069(2) 0.68158(18) 0.0191(10) Uani 1 1 d . . . . .
C43 C 0.0553(3) 0.6856(2) 0.7978(2) 0.0265(11) Uani 1 1 d . . . . .
H43 H -0.004440 0.662277 0.786828 0.032 Uiso 1 1 calc R U . . .
C03X C 0.7784(3) 0.3720(2) 0.54570(19) 0.0252(11) Uani 1 1 d . . . . .
H03X H 0.823825 0.377335 0.576560 0.030 Uiso 1 1 calc R U . . .
C9 C 0.5232(3) 0.6746(2) 0.98811(18) 0.0217(10) Uani 1 1 d . . . . .
H9 H 0.579628 0.662921 1.005020 0.026 Uiso 1 1 calc R U . . .
C22 C 0.6796(3) 0.8770(2) 0.85858(18) 0.0225(10) Uani 1 1 d . . . . .
H22 H 0.633236 0.895180 0.836236 0.027 Uiso 1 1 calc R U . . .
C040 C 1.0558(3) -0.0916(2) 0.57047(19) 0.0237(11) Uani 1 1 d . . . . .
H040 H 1.109367 -0.107928 0.586860 0.028 Uiso 1 1 calc R U . . .
C041 C 0.6766(3) 0.3304(3) 0.6560(2) 0.0272(11) Uani 1 1 d . . . . .
H041 H 0.677117 0.367530 0.635514 0.033 Uiso 1 1 calc R U . . .
C20 C 0.8382(3) 0.8734(3) 0.89497(19) 0.0290(12) Uani 1 1 d . . . . .
H20 H 0.899441 0.889848 0.895426 0.035 Uiso 1 1 calc R U . . .
C36 C 0.1241(3) 0.9406(2) 0.7951(2) 0.0245(11) Uani 1 1 d . . . . .
H36 H 0.148755 0.928195 0.766880 0.029 Uiso 1 1 calc R U . . .
C044 C 0.5038(4) 0.5599(3) 0.64643(19) 0.0268(11) Uani 1 1 d . . . . .
C29 C 0.4850(4) 1.1301(3) 0.96100(19) 0.0293(12) Uani 1 1 d . . . . .
H29 H 0.478819 1.175158 0.970300 0.035 Uiso 1 1 calc R U . . .
C046 C 0.8399(3) 0.9793(2) 0.70821(19) 0.0232(10) Uani 1 1 d . . . . .
H046 H 0.849354 1.023914 0.723697 0.028 Uiso 1 1 calc R U . . .
C32 C 0.3449(3) 0.9744(2) 0.89287(18) 0.0206(10) Uani 1 1 d . . . . .
H32 H 0.287344 0.988639 0.882886 0.025 Uiso 1 1 calc R U . . .
C048 C 0.4228(4) 0.9633(3) 0.53437(19) 0.0261(11) Uani 1 1 d . . . . .
H048 H 0.430404 0.998757 0.512885 0.031 Uiso 1 1 calc R U . . .
C049 C 1.3305(3) 0.2764(2) 0.85249(19) 0.0224(10) Uani 1 1 d . . . . .
H049 H 1.380334 0.310342 0.866066 0.027 Uiso 1 1 calc R U . . .
C23 C 0.6602(3) 0.8265(2) 0.88896(17) 0.0173(9) Uani 1 1 d . . . . .
C04B C 0.5937(3) 0.2947(3) 0.6597(2) 0.0298(12) Uani 1 1 d . . . . .
H04B H 0.539401 0.308611 0.641794 0.036 Uiso 1 1 calc R U . . .
C04C C 1.1131(4) 0.3088(2) 0.52852(19) 0.0250(11) Uani 1 1 d . . . . .
C04D C 0.1499(3) 0.5654(2) 0.65270(19) 0.0202(10) Uani 1 1 d . . . . .
C04E C 1.1987(4) 0.3298(3) 0.5162(2) 0.0367(14) Uani 1 1 d . . . . .
H04E H 1.252048 0.317144 0.536439 0.044 Uiso 1 1 calc R U . . .
C04F C 0.7789(3) 0.9307(2) 0.72240(19) 0.0214(10) Uani 1 1 d . . . . .
H04F H 0.745913 0.941798 0.747180 0.026 Uiso 1 1 calc R U . . .
C04G C 0.9500(3) 0.3106(2) 0.51058(18) 0.0223(10) Uani 1 1 d . . . . .
H04G H 0.896857 0.324030 0.490786 0.027 Uiso 1 1 calc R U . . .
C04H C 0.9925(4) -0.1324(2) 0.5343(2) 0.0277(12) Uani 1 1 d . . . . .
H04H H 1.002337 -0.176654 0.525512 0.033 Uiso 1 1 calc R U . . .
C37 C 0.0723(4) 0.9925(2) 0.7920(2) 0.0299(12) Uani 1 1 d . . . . .
H37 H 0.061472 1.015690 0.761687 0.036 Uiso 1 1 calc R U . . .
C3 C 0.3594(3) 0.6656(3) 0.9765(2) 0.0255(11) Uani 1 1 d . . . . .
C15 C 0.8397(4) 0.6193(3) 1.0311(2) 0.0346(13) Uani 1 1 d . . . . .
H15 H 0.876884 0.589470 1.048412 0.041 Uiso 1 1 calc R U . . .
C04L C 0.8611(3) 0.1061(2) 0.89328(18) 0.0214(10) Uani 1 1 d . . . . .
C41 C 0.1570(3) 0.7861(2) 0.82397(19) 0.0187(10) Uani 1 1 d . . . . .
C04N C 0.9778(4) 0.0811(3) 0.98359(19) 0.0275(11) Uani 1 1 d . . . . .
H04N H 1.017171 0.072570 1.014461 0.033 Uiso 1 1 calc R U . . .
C8 C 0.4429(3) 0.6476(2) 1.0024(2) 0.0258(11) Uani 1 1 d . . . . .
C04P C 0.5987(3) 0.1330(3) 0.5875(2) 0.0282(11) Uani 1 1 d . . . . .
H04P H 0.535698 0.118884 0.582908 0.034 Uiso 1 1 calc R U . . .
C04Q C 1.3096(3) 0.3409(2) 0.7198(2) 0.0251(11) Uani 1 1 d . . . . .
H04Q H 1.321549 0.388541 0.724536 0.030 Uiso 1 1 calc R U . . .
C21 C 0.7701(3) 0.9002(3) 0.8622(2) 0.0287(12) Uani 1 1 d . . . . .
H21 H 0.786218 0.935135 0.841841 0.034 Uiso 1 1 calc R U . . .
C04S C 0.8222(4) 0.4629(2) 0.8471(2) 0.0277(11) Uani 1 1 d . . . . .
H04S H 0.763102 0.438268 0.837143 0.033 Uiso 1 1 calc R U . . .
C04T C 0.4971(3) 0.9457(2) 0.56690(18) 0.0221(10) Uani 1 1 d . . . . .
H04T H 0.555513 0.968524 0.567198 0.027 Uiso 1 1 calc R U . . .
C04U C 0.8144(3) 0.8490(3) 0.6637(2) 0.0269(11) Uani 1 1 d . . . . .
H04U H 0.806229 0.804174 0.648973 0.032 Uiso 1 1 calc R U . . .
C04V C 0.9210(4) 0.5638(3) 0.8859(2) 0.0365(14) Uani 1 1 d . . . . .
H04V H 0.928410 0.607543 0.902519 0.044 Uiso 1 1 calc R U . . .
C04W C 0.8345(4) 0.5262(3) 0.8712(2) 0.0343(13) Uani 1 1 d . . . . .
H04W H 0.783944 0.544879 0.878008 0.041 Uiso 1 1 calc R U . . .
C04X C 1.2224(3) 0.3105(2) 0.70066(18) 0.0191(10) Uani 1 1 d . . . . .
H04X H 1.173834 0.336038 0.693297 0.023 Uiso 1 1 calc R U . . .
C04Y C 1.3111(3) 0.4350(2) 0.8980(2) 0.0229(10) Uani 1 1 d . . . . .
H04Y H 1.310057 0.404264 0.923764 0.028 Uiso 1 1 calc R U . . .
C04Z C 1.0439(4) 0.3697(3) 0.45693(19) 0.0311(12) Uani 1 1 d . . . . .
H04Z H 0.992074 0.384358 0.436717 0.037 Uiso 1 1 calc R U . . .
C050 C 0.8869(3) 0.9632(2) 0.6716(2) 0.0263(11) Uani 1 1 d . . . . .
H050 H 0.928286 0.996706 0.661839 0.032 Uiso 1 1 calc R U . . .
C051 C 1.4015(3) 0.0192(3) 0.6642(2) 0.0283(12) Uani 1 1 d . . . . .
H051 H 1.442990 0.013449 0.642994 0.034 Uiso 1 1 calc R U . . .
C052 C 1.2653(3) 0.4611(2) 0.8099(2) 0.0224(10) Uani 1 1 d . . . . .
H052 H 1.232871 0.447834 0.775731 0.027 Uiso 1 1 calc R U . . .
C053 C 0.6347(3) 0.0577(2) 0.75245(19) 0.0237(10) Uani 1 1 d . . . . .
H053 H 0.673463 0.047622 0.730599 0.028 Uiso 1 1 calc R U . . .
C054 C 0.9944(4) 0.5379(2) 0.8764(2) 0.0300(12) Uani 1 1 d . . . . .
H054 H 1.052664 0.563791 0.886443 0.036 Uiso 1 1 calc R U . . .
C40 C 0.1046(4) 0.9244(3) 0.8804(2) 0.0309(12) Uani 1 1 d . . . . .
H40 H 0.115439 0.901096 0.910659 0.037 Uiso 1 1 calc R U . . .
C056 C 0.4746(5) 0.4309(3) 0.5942(2) 0.0434(16) Uani 1 1 d . . . . .
H056 H 0.465172 0.387461 0.576683 0.052 Uiso 1 1 calc R U . . .
C057 C 0.5553(5) 0.4737(3) 0.5973(2) 0.0469(17) Uani 1 1 d . . . . .
H057 H 0.600335 0.459361 0.581451 0.056 Uiso 1 1 calc R U . . .
C058 C 0.8862(4) 0.0520(3) 0.9730(2) 0.0295(12) Uani 1 1 d . . . . .
H058 H 0.864260 0.023933 0.996477 0.035 Uiso 1 1 calc R U . . .
C059 C 0.5202(3) 0.0879(3) 0.8143(2) 0.0277(11) Uani 1 1 d . . . . .
H059 H 0.480194 0.098372 0.835256 0.033 Uiso 1 1 calc R U . . .
C05A C 0.8738(4) 0.8984(3) 0.6492(2) 0.0308(12) Uani 1 1 d . . . . .
H05A H 0.905628 0.887627 0.623788 0.037 Uiso 1 1 calc R U . . .
C05B C 0.4217(4) 0.5167(2) 0.64260(19) 0.0274(12) Uani 1 1 d . . . . .
C05D C 0.5677(3) 0.1392(3) 0.7946(2) 0.0271(11) Uani 1 1 d . . . . .
H05D H 0.559866 0.184564 0.801224 0.032 Uiso 1 1 calc R U . . .
C7 C 0.4426(4) 0.6020(3) 1.0417(2) 0.0349(13) Uani 1 1 d . . . . .
H7 H 0.498012 0.590555 1.060403 0.042 Uiso 1 1 calc R U . . .
C05F C 0.8292(4) 0.0644(3) 0.9287(2) 0.0271(11) Uani 1 1 d . . . . .
H05F H 0.767532 0.044962 0.921640 0.033 Uiso 1 1 calc R U . . .
C05G C 1.3632(3) 0.5434(2) 0.8719(2) 0.0280(12) Uani 1 1 d . . . . .
H05G H 1.397264 0.586955 0.880191 0.034 Uiso 1 1 calc R U . . .
C05H C 0.5704(4) 0.5367(3) 0.6230(2) 0.0386(14) Uani 1 1 d . . . . .
H05H H 0.626100 0.564838 0.625062 0.046 Uiso 1 1 calc R U . . .
C05I C 1.3613(3) 0.4989(2) 0.9099(2) 0.0272(11) Uani 1 1 d . . . . .
H05I H 1.394183 0.512033 0.944072 0.033 Uiso 1 1 calc R U . . .
C05J C 1.3860(3) -0.0284(2) 0.6980(2) 0.0256(11) Uani 1 1 d . . . . .
H05J H 1.415831 -0.067005 0.699540 0.031 Uiso 1 1 calc R U . . .
C05K C 0.5295(3) 0.0218(3) 0.8041(2) 0.0266(11) Uani 1 1 d . . . . .
H05K H 0.497831 -0.012957 0.818909 0.032 Uiso 1 1 calc R U . . .
C38 C 0.0369(3) 1.0103(2) 0.8329(2) 0.0311(13) Uani 1 1 d . . . . .
H38 H 0.001184 1.045707 0.830792 0.037 Uiso 1 1 calc R U . . .
C05M C 0.7484(4) 0.4281(3) 0.5230(2) 0.0330(13) Uani 1 1 d . . . . .
H05M H 0.774670 0.471934 0.537781 0.040 Uiso 1 1 calc R U . . .
C4 C 0.2779(4) 0.6348(3) 0.9885(2) 0.0357(13) Uani 1 1 d . . . . .
H4 H 0.221580 0.645310 0.970278 0.043 Uiso 1 1 calc R U . . .
C5 C 0.2791(4) 0.5904(3) 1.0257(2) 0.0433(15) Uani 1 1 d . . . . .
H5 H 0.224381 0.570202 1.033399 0.052 Uiso 1 1 calc R U . . .
C05P C 0.1437(4) 0.5466(3) 0.6019(2) 0.0288(12) Uani 1 1 d . . . . .
H05P H 0.169402 0.576202 0.580677 0.035 Uiso 1 1 calc R U . . .
C05Q C 0.5856(3) 0.0063(2) 0.77190(19) 0.0242(11) Uani 1 1 d . . . . .
H05Q H 0.590290 -0.039243 0.763278 0.029 Uiso 1 1 calc R U . . .
C05R C 0.6412(5) 0.3570(3) 0.4574(2) 0.0515(18) Uani 1 1 d . . . . .
H05R H 0.592763 0.351825 0.427925 0.062 Uiso 1 1 calc R U . . .
C05S C 0.4094(4) 0.4516(3) 0.6164(2) 0.0375(14) Uani 1 1 d . . . . .
H05S H 0.354771 0.422216 0.614352 0.045 Uiso 1 1 calc R U . . .
C05T C 0.1125(4) 0.5242(2) 0.6844(2) 0.0328(13) Uani 1 1 d . . . . .
H05T H 0.117209 0.538549 0.719372 0.039 Uiso 1 1 calc R U . . .
C05U C 1.3162(3) 0.5248(2) 0.8223(2) 0.0238(11) Uani 1 1 d . . . . .
H05U H 1.318182 0.555314 0.796407 0.029 Uiso 1 1 calc R U . . .
C05V C 1.1264(4) 0.3875(3) 0.4461(2) 0.0423(15) Uani 1 1 d . . . . .
H05V H 1.131210 0.413593 0.417890 0.051 Uiso 1 1 calc R U . . .
C39 C 0.0530(4) 0.9768(3) 0.8770(3) 0.0387(15) Uani 1 1 d . . . . .
H39 H 0.028744 0.989595 0.905279 0.046 Uiso 1 1 calc R U . . .
C05X C 0.6804(5) 0.4200(3) 0.4789(2) 0.0455(16) Uani 1 1 d . . . . .
H05X H 0.660639 0.458477 0.463400 0.055 Uiso 1 1 calc R U . . .
C05Y C 1.2046(4) 0.3677(3) 0.4760(2) 0.0468(17) Uani 1 1 d . . . . .
H05Y H 1.261658 0.380805 0.468159 0.056 Uiso 1 1 calc R U . . .
C05Z C 0.0988(4) 0.4829(3) 0.5823(2) 0.0393(14) Uani 1 1 d . . . . .
H05Z H 0.094455 0.468429 0.547388 0.047 Uiso 1 1 calc R U . . .
C6 C 0.3630(4) 0.5751(3) 1.0524(3) 0.0465(16) Uani 1 1 d . . . . .
H6 H 0.364110 0.545078 1.078781 0.056 Uiso 1 1 calc R U . . .
C061 C 0.0607(4) 0.4409(3) 0.6136(3) 0.0408(15) Uani 1 1 d . . . . .
H061 H 0.029473 0.397831 0.599908 0.049 Uiso 1 1 calc R U . . .
C062 C 0.0675(4) 0.4610(3) 0.6641(3) 0.0454(16) Uani 1 1 d . . . . .
H062 H 0.041465 0.431592 0.685353 0.054 Uiso 1 1 calc R U . . .
C063 C 0.5600(7) 0.5240(4) 0.7722(3) 0.070(2) Uani 1 1 d . . . . .
H06A H 0.498042 0.532591 0.756910 0.084 Uiso 1 1 calc R U . . .
H06B H 0.602810 0.560541 0.763608 0.084 Uiso 1 1 calc R U . . .
C065 C -0.2022(8) 0.5019(5) 0.7119(3) 0.086(3) Uani 0.9 1 d . . P . .
H06E H -0.171037 0.480309 0.741734 0.103 Uiso 0.9 1 calc R U P . .
H06F H -0.264541 0.477594 0.701010 0.103 Uiso 0.9 1 calc R U P . .
C068 C 0.7020(8) 1.2854(4) 0.8734(4) 0.051(3) Uani 0.63 1 d . . P . .
H06C H 0.739897 1.260160 0.855959 0.061 Uiso 0.63 1 calc R U P . .
H06D H 0.742481 1.322011 0.896354 0.061 Uiso 0.63 1 calc R U P . .
ClA Cl -0.1501(2) 0.49200(12) 0.66456(12) 0.0930(6) Uani 0.9 1 d . . P . .
C47 C 0.1250(7) 0.7573(5) 1.0037(4) 0.070(3) Uani 0.81 1 d . U P . .
H47A H 0.191483 0.759327 1.011087 0.084 Uiso 0.81 1 calc R U P . .
H47B H 0.110901 0.800149 1.017541 0.084 Uiso 0.81 1 calc R U P . .

loop_
_atom_site_aniso_label
_atom_site_aniso_U_11
_atom_site_aniso_U_22
_atom_site_aniso_U_33
_atom_site_aniso_U_23
_atom_site_aniso_U_13
_atom_site_aniso_U_12
Ir1 0.01205(8) 0.00998(8) 0.01545(9) 0.00269(6) 0.00302(6) 0.00052(6)
Ir2 0.01101(8) 0.01030(8) 0.01551(9) 0.00289(6) 0.00317(6) 0.00066(6)
Ir03 0.01483(8) 0.00860(8) 0.01588(9) 0.00157(6) 0.00449(6) 0.00139(6)
Ir04 0.01497(8) 0.00936(8) 0.01534(9) 0.00176(6) 0.00409(6) 0.00175(6)
Cl1 0.0148(5) 0.0113(5) 0.0171(5) 0.0031(4) 0.0046(4) 0.0017(4)
Cl2 0.0173(5) 0.0106(5) 0.0167(5) 0.0027(4) 0.0033(4) -0.0003(4)
Cl07 0.0189(5) 0.0098(5) 0.0168(5) 0.0018(4) 0.0045(4) 0.0017(4)
Cl08 0.0205(5) 0.0100(5) 0.0188(5) 0.0028(4) 0.0073(4) 0.0028(4)
Cl09 0.0495(9) 0.0575(10) 0.0430(9) 0.0214(8) 0.0129(7) 0.0146(8)
Cl0A 0.0653(11) 0.0376(8) 0.0517(10) 0.0063(7) 0.0010(8) -0.0042(8)
Cl7 0.0592(16) 0.0272(11) 0.0452(14) 0.0038(10) -0.0020(12) -0.0010(11)
Cl3 0.0735(18) 0.0383(13) 0.0268(12) 0.0006(10) 0.0088(12) -0.0060(12)
Cl6 0.1261(17) 0.0563(10) 0.1106(16) -0.0154(10) 0.0689(13) 0.0017(10)
Cl5 0.101(2) 0.0649(16) 0.0588(15) -0.0035(12) -0.0147(14) 0.0278(15)
N00G 0.0129(18) 0.0095(17) 0.022(2) 0.0051(15) 0.0001(15) -0.0011(14)
N00H 0.0164(19) 0.0128(18) 0.022(2) 0.0019(16) 0.0022(16) 0.0037(15)
Cl4 0.0718(19) 0.153(3) 0.099(2) 0.030(2) 0.0461(17) 0.040(2)
N00J 0.020(2) 0.0089(17) 0.020(2) 0.0019(15) 0.0085(16) 0.0026(14)
N00K 0.020(2) 0.0125(18) 0.0154(19) 0.0005(15) 0.0045(15) 0.0025(15)
N1 0.0150(19) 0.0142(18) 0.019(2) 0.0015(16) 0.0029(15) 0.0000(15)
N00M 0.022(2) 0.0144(19) 0.021(2) 0.0026(16) 0.0007(16) 0.0032(16)
N00N 0.0176(19) 0.0099(17) 0.0158(19) 0.0016(15) 0.0046(15) -0.0005(14)
N00O 0.0157(19) 0.0104(18) 0.026(2) 0.0007(16) 0.0062(16) 0.0022(14)
N00P 0.0178(19) 0.0097(18) 0.025(2) 0.0029(16) 0.0023(16) 0.0025(15)
N3 0.0148(19) 0.0115(18) 0.022(2) 0.0025(15) 0.0060(15) 0.0011(14)
N2 0.019(2) 0.021(2) 0.022(2) 0.0025(17) 0.0006(16) 0.0030(16)
N00S 0.0152(19) 0.027(2) 0.019(2) 0.0098(17) 0.0044(16) 0.0032(16)
N4 0.0164(19) 0.0108(18) 0.027(2) 0.0024(16) 0.0065(16) 0.0044(15)
N00U 0.0152(19) 0.0183(19) 0.0163(19) 0.0032(16) 0.0091(15) -0.0004(15)
C00W 0.018(2) 0.013(2) 0.024(3) 0.0024(19) 0.0064(19) 0.0007(18)
C00X 0.018(2) 0.012(2) 0.019(2) 0.0031(18) 0.0055(18) 0.0009(17)
N00Y 0.0152(19) 0.0165(19) 0.021(2) 0.0076(16) 0.0048(16) 0.0002(15)
C00Z 0.022(2) 0.013(2) 0.018(2) 0.0010(18) 0.0090(19) 0.0042(18)
C010 0.023(2) 0.012(2) 0.017(2) 0.0019(18) 0.0049(18) 0.0040(18)
C011 0.018(2) 0.015(2) 0.020(2) 0.0037(18) 0.0056(18) 0.0032(18)
C1 0.019(2) 0.014(2) 0.016(2) -0.0011(18) 0.0018(18) 0.0019(18)
C013 0.024(2) 0.015(2) 0.020(2) 0.0003(19) 0.0119(19) -0.0026(18)
C014 0.031(3) 0.014(2) 0.029(3) 0.002(2) 0.004(2) 0.006(2)
C015 0.020(2) 0.014(2) 0.016(2) 0.0010(18) 0.0059(18) 0.0050(18)
C016 0.023(2) 0.016(2) 0.021(2) 0.0038(19) 0.0024(19) 0.0024(18)
C017 0.023(2) 0.009(2) 0.023(2) 0.0018(18) 0.0077(19) 0.0043(17)
C24 0.022(2) 0.015(2) 0.014(2) -0.0004(18) 0.0052(18) -0.0001(18)
C019 0.012(2) 0.017(2) 0.017(2) 0.0045(18) 0.0041(17) 0.0022(17)
C01A 0.017(2) 0.015(2) 0.018(2) 0.0022(18) 0.0066(18) 0.0029(17)
C01B 0.030(3) 0.019(2) 0.016(2) 0.0040(19) 0.004(2) 0.009(2)
C11 0.019(2) 0.016(2) 0.019(2) 0.0006(19) 0.0009(18) 0.0027(18)
C01D 0.021(2) 0.014(2) 0.015(2) 0.0015(18) 0.0049(18) 0.0028(18)
C01E 0.017(2) 0.022(2) 0.015(2) 0.0019(19) 0.0069(18) 0.0039(18)
C31 0.031(3) 0.014(2) 0.012(2) 0.0021(18) 0.0065(19) 0.0009(19)
C01G 0.024(2) 0.012(2) 0.022(2) 0.0006(19) 0.005(2) 0.0018(18)
C34 0.019(2) 0.016(2) 0.018(2) 0.0061(18) 0.0056(18) 0.0037(18)
C01I 0.026(2) 0.009(2) 0.013(2) 0.0003(17) 0.0003(18) 0.0011(18)
C12 0.020(2) 0.025(3) 0.018(2) 0.006(2) 0.0034(19) 0.0041(19)
C01K 0.023(2) 0.016(2) 0.015(2) 0.0037(18) 0.0053(18) 0.0053(18)
C01L 0.023(3) 0.025(3) 0.022(3) 0.010(2) 0.005(2) 0.008(2)
C01M 0.020(2) 0.014(2) 0.019(2) -0.0001(18) 0.0085(18) 0.0007(17)
N01N 0.0139(19) 0.0123(18) 0.022(2) 0.0019(16) -0.0013(15) -0.0022(14)
C01O 0.019(2) 0.016(2) 0.019(2) -0.0002(19) 0.0029(19) 0.0007(18)
C01P 0.021(2) 0.019(2) 0.015(2) 0.0040(19) 0.0062(18) 0.0043(18)
C01Q 0.027(3) 0.011(2) 0.013(2) -0.0012(17) 0.0050(19) -0.0002(18)
C01R 0.018(2) 0.016(2) 0.022(2) 0.0050(19) 0.0062(19) 0.0025(18)
C33 0.022(2) 0.015(2) 0.014(2) 0.0025(18) 0.0049(18) -0.0010(18)
C01T 0.017(2) 0.012(2) 0.027(3) 0.0010(19) 0.0026(19) 0.0033(17)
C01U 0.017(2) 0.017(2) 0.019(2) 0.0034(19) 0.0053(18) 0.0021(18)
C01V 0.019(2) 0.015(2) 0.019(2) 0.0013(18) 0.0072(18) 0.0003(18)
C01W 0.028(3) 0.016(2) 0.025(3) 0.005(2) 0.011(2) 0.0056(19)
C35 0.019(2) 0.011(2) 0.031(3) 0.0032(19) 0.008(2) 0.0046(18)
C26 0.025(2) 0.018(2) 0.014(2) 0.0027(19) 0.0080(19) -0.0033(19)
C01Z 0.015(2) 0.017(2) 0.019(2) 0.0024(18) 0.0061(18) 0.0029(17)
C10 0.021(2) 0.015(2) 0.018(2) 0.0016(18) 0.0031(19) 0.0010(18)
C021 0.022(2) 0.012(2) 0.028(3) 0.0011(19) 0.006(2) -0.0001(18)
C022 0.020(2) 0.020(2) 0.016(2) 0.0036(19) 0.0054(18) 0.0043(18)
C023 0.023(2) 0.012(2) 0.025(3) 0.0028(19) 0.011(2) 0.0034(18)
C024 0.018(2) 0.011(2) 0.022(2) 0.0015(18) 0.0020(18) -0.0008(17)
C025 0.017(2) 0.023(2) 0.029(3) 0.000(2) 0.003(2) -0.0040(19)
C026 0.022(3) 0.022(2) 0.033(3) 0.001(2) -0.002(2) 0.008(2)
C19 0.020(3) 0.036(3) 0.023(3) 0.002(2) 0.001(2) 0.000(2)
C028 0.023(2) 0.012(2) 0.023(2) -0.0004(19) 0.006(2) -0.0013(18)
C029 0.018(2) 0.013(2) 0.020(2) 0.0011(18) 0.0015(18) 0.0019(17)
C02A 0.014(2) 0.018(2) 0.019(2) 0.0055(18) 0.0053(18) 0.0011(17)
C02B 0.020(2) 0.016(2) 0.016(2) 0.0030(18) 0.0056(18) 0.0059(18)
C02C 0.012(2) 0.012(2) 0.020(2) 0.0011(18) 0.0030(17) 0.0027(16)
C02D 0.031(3) 0.017(2) 0.022(3) -0.002(2) 0.007(2) -0.002(2)
C02E 0.029(3) 0.012(2) 0.021(2) 0.0019(19) 0.016(2) -0.0002(18)
C02F 0.024(2) 0.021(2) 0.018(2) 0.0046(19) 0.0093(19) 0.0043(19)
C02G 0.033(3) 0.014(2) 0.023(3) 0.002(2) 0.001(2) 0.002(2)
C02H 0.017(2) 0.017(2) 0.015(2) -0.0018(18) 0.0036(17) 0.0070(17)
C02I 0.022(2) 0.012(2) 0.018(2) 0.0011(18) 0.0105(19) 0.0004(17)
C02J 0.024(3) 0.013(2) 0.030(3) 0.000(2) 0.006(2) 0.0037(19)
C02K 0.015(2) 0.021(2) 0.034(3) 0.001(2) 0.006(2) 0.0033(19)
C27 0.028(3) 0.019(2) 0.018(2) -0.0005(19) 0.006(2) -0.005(2)
C02M 0.021(2) 0.012(2) 0.017(2) 0.0022(18) 0.0086(18) 0.0046(17)
C02N 0.023(3) 0.027(3) 0.029(3) 0.000(2) 0.000(2) 0.008(2)
C13 0.032(3) 0.032(3) 0.017(3) 0.002(2) 0.002(2) 0.007(2)
C02P 0.038(3) 0.016(2) 0.030(3) -0.006(2) 0.012(2) -0.003(2)
C02Q 0.015(2) 0.027(3) 0.031(3) 0.007(2) 0.007(2) 0.0011(19)
C02R 0.035(3) 0.015(2) 0.017(2) -0.0012(19) 0.006(2) -0.006(2)
C02S 0.011(2) 0.021(2) 0.023(2) 0.0120(19) 0.0043(18) 0.0009(17)
C42 0.014(2) 0.023(3) 0.036(3) 0.003(2) 0.006(2) 0.0037(19)
C02U 0.025(2) 0.009(2) 0.017(2) -0.0018(17) 0.0067(19) 0.0006(17)
C25 0.022(2) 0.017(2) 0.018(2) 0.0027(18) 0.0073(19) 0.0010(18)
C18 0.021(2) 0.021(2) 0.017(2) -0.0004(19) 0.0053(19) -0.0008(19)
C02X 0.019(2) 0.016(2) 0.014(2) 0.0037(18) -0.0003(18) 0.0063(18)
C14 0.045(3) 0.032(3) 0.030(3) 0.010(2) 0.014(3) 0.018(3)
C16 0.026(3) 0.041(3) 0.026(3) 0.011(2) -0.006(2) -0.004(2)
C030 0.029(3) 0.017(2) 0.023(3) 0.004(2) 0.008(2) 0.007(2)
C031 0.025(3) 0.022(2) 0.018(2) 0.008(2) 0.007(2) 0.005(2)
C30 0.037(3) 0.020(2) 0.020(3) 0.004(2) 0.007(2) 0.004(2)
C46 0.016(2) 0.016(2) 0.015(2) 0.0041(18) 0.0044(18) 0.0013(17)
C034 0.025(3) 0.020(2) 0.021(3) 0.000(2) 0.002(2) 0.010(2)
C035 0.020(2) 0.012(2) 0.018(2) -0.0005(18) 0.0038(18) 0.0016(17)
C036 0.019(2) 0.012(2) 0.027(3) -0.0008(19) 0.008(2) 0.0010(18)
C037 0.021(2) 0.021(2) 0.024(3) 0.002(2) 0.003(2) 0.0069(19)
C038 0.025(3) 0.024(3) 0.017(2) 0.005(2) -0.001(2) -0.003(2)
C039 0.022(2) 0.022(2) 0.019(2) 0.003(2) 0.0056(19) 0.0002(19)
C03A 0.020(2) 0.016(2) 0.018(2) 0.0024(19) 0.0015(19) 0.0018(18)
C03B 0.014(2) 0.016(2) 0.020(2) 0.0027(18) 0.0057(18) -0.0002(17)
C03C 0.020(2) 0.020(2) 0.020(2) 0.0014(19) 0.0071(19) 0.0019(19)
C17 0.028(3) 0.025(3) 0.025(3) 0.007(2) 0.004(2) -0.003(2)
C44 0.024(3) 0.014(2) 0.028(3) 0.000(2) 0.009(2) -0.0024(18)
C45 0.018(2) 0.015(2) 0.021(2) 0.0021(19) 0.0052(19) 0.0031(18)
C28 0.039(3) 0.019(2) 0.024(3) -0.003(2) 0.005(2) -0.009(2)
C03H 0.013(2) 0.023(2) 0.027(3) -0.002(2) 0.0015(19) 0.0015(18)
C03I 0.020(2) 0.021(2) 0.021(2) 0.008(2) 0.0025(19) 0.0013(19)
C2 0.022(2) 0.022(2) 0.021(2) 0.006(2) 0.007(2) 0.0042(19)
C03K 0.014(2) 0.031(3) 0.027(3) 0.007(2) 0.004(2) 0.006(2)
C03L 0.026(3) 0.021(2) 0.027(3) 0.005(2) 0.008(2) 0.009(2)
C03M 0.020(2) 0.033(3) 0.024(3) -0.001(2) -0.001(2) 0.010(2)
C03N 0.028(3) 0.029(3) 0.024(3) 0.009(2) 0.003(2) 0.013(2)
C03O 0.021(2) 0.017(2) 0.021(2) 0.0024(19) 0.0030(19) 0.0012(18)
C03P 0.018(2) 0.030(3) 0.036(3) 0.010(2) 0.009(2) 0.006(2)
C03Q 0.025(3) 0.015(2) 0.029(3) 0.002(2) -0.003(2) 0.0062(19)
C03R 0.025(3) 0.015(2) 0.022(3) 0.0047(19) 0.005(2) 0.0036(19)
C03S 0.024(3) 0.022(3) 0.033(3) 0.003(2) 0.009(2) -0.002(2)
C03T 0.017(2) 0.018(2) 0.019(2) 0.0052(19) 0.0075(18) -0.0011(18)
C03U 0.060(4) 0.025(3) 0.023(3) 0.000(2) -0.010(3) 0.012(3)
C03V 0.022(2) 0.013(2) 0.020(2) 0.0017(18) -0.0003(19) 0.0061(18)
C43 0.017(2) 0.024(3) 0.034(3) -0.004(2) 0.003(2) -0.004(2)
C03X 0.033(3) 0.021(2) 0.021(3) 0.002(2) 0.004(2) 0.008(2)
C9 0.022(2) 0.019(2) 0.022(3) 0.002(2) -0.001(2) 0.0034(19)
C22 0.018(2) 0.027(3) 0.020(2) -0.001(2) 0.0018(19) 0.001(2)
C040 0.034(3) 0.014(2) 0.028(3) 0.000(2) 0.017(2) 0.003(2)
C041 0.033(3) 0.021(2) 0.029(3) 0.005(2) 0.005(2) 0.010(2)
C20 0.015(2) 0.045(3) 0.023(3) 0.002(2) 0.003(2) -0.003(2)
C36 0.031(3) 0.016(2) 0.027(3) -0.002(2) 0.007(2) 0.009(2)
C044 0.033(3) 0.026(3) 0.023(3) 0.002(2) 0.001(2) 0.017(2)
C29 0.048(3) 0.017(2) 0.022(3) 0.001(2) 0.009(2) 0.002(2)
C046 0.027(3) 0.016(2) 0.026(3) 0.005(2) 0.007(2) -0.0032(19)
C32 0.026(3) 0.016(2) 0.020(2) 0.0036(19) 0.005(2) 0.0049(19)
C048 0.036(3) 0.026(3) 0.020(3) 0.010(2) 0.010(2) 0.009(2)
C049 0.020(2) 0.016(2) 0.029(3) 0.001(2) 0.002(2) 0.0002(19)
C23 0.016(2) 0.017(2) 0.018(2) -0.0041(19) 0.0059(18) 0.0010(18)
C04B 0.023(3) 0.038(3) 0.032(3) 0.010(2) 0.007(2) 0.014(2)
C04C 0.034(3) 0.021(2) 0.019(3) 0.002(2) 0.008(2) -0.005(2)
C04D 0.014(2) 0.014(2) 0.029(3) -0.0015(19) -0.0020(19) -0.0002(17)
C04E 0.035(3) 0.043(3) 0.029(3) 0.006(3) 0.010(2) -0.013(3)
C04F 0.018(2) 0.025(2) 0.024(3) 0.006(2) 0.0079(19) 0.0033(19)
C04G 0.030(3) 0.014(2) 0.020(2) -0.0006(19) 0.002(2) -0.0006(19)
C04H 0.046(3) 0.011(2) 0.030(3) -0.004(2) 0.021(2) 0.001(2)
C37 0.033(3) 0.015(2) 0.038(3) 0.003(2) -0.004(2) 0.008(2)
C3 0.027(3) 0.026(3) 0.025(3) 0.010(2) 0.008(2) 0.002(2)
C15 0.031(3) 0.045(3) 0.033(3) 0.022(3) 0.008(2) 0.014(3)
C04L 0.026(3) 0.024(2) 0.014(2) 0.0064(19) 0.0038(19) 0.001(2)
C41 0.020(2) 0.012(2) 0.026(3) 0.0033(19) 0.009(2) 0.0000(18)
C04N 0.036(3) 0.026(3) 0.018(3) 0.007(2) -0.001(2) 0.004(2)
C8 0.027(3) 0.021(2) 0.027(3) 0.008(2) 0.002(2) -0.001(2)
C04P 0.020(3) 0.032(3) 0.033(3) 0.002(2) 0.007(2) 0.000(2)
C04Q 0.024(3) 0.017(2) 0.035(3) 0.000(2) 0.009(2) -0.0005(19)
C21 0.023(3) 0.034(3) 0.026(3) 0.005(2) 0.005(2) -0.005(2)
C04S 0.027(3) 0.020(2) 0.039(3) 0.001(2) 0.012(2) 0.005(2)
C04T 0.028(3) 0.020(2) 0.022(3) 0.009(2) 0.012(2) 0.003(2)
C04U 0.028(3) 0.020(2) 0.036(3) 0.003(2) 0.015(2) -0.001(2)
C04V 0.044(3) 0.020(3) 0.048(4) -0.008(3) 0.017(3) 0.008(2)
C04W 0.038(3) 0.022(3) 0.050(4) -0.004(2) 0.022(3) 0.011(2)
C04X 0.021(2) 0.013(2) 0.024(3) -0.0002(19) 0.0067(19) 0.0020(18)
C04Y 0.024(3) 0.015(2) 0.029(3) 0.004(2) 0.005(2) 0.0011(19)
C04Z 0.048(3) 0.023(3) 0.017(3) 0.004(2) 0.002(2) -0.006(2)
C050 0.024(3) 0.023(3) 0.032(3) 0.010(2) 0.010(2) -0.005(2)
C051 0.028(3) 0.030(3) 0.033(3) 0.002(2) 0.012(2) 0.014(2)
C052 0.026(3) 0.013(2) 0.028(3) 0.001(2) 0.007(2) 0.0026(19)
C053 0.021(2) 0.027(3) 0.023(3) 0.004(2) 0.005(2) 0.002(2)
C054 0.029(3) 0.017(2) 0.045(3) -0.002(2) 0.013(2) 0.003(2)
C40 0.038(3) 0.022(3) 0.041(3) 0.008(2) 0.023(3) 0.010(2)
C056 0.066(4) 0.028(3) 0.035(3) -0.003(3) 0.000(3) 0.026(3)
C057 0.068(5) 0.043(4) 0.041(4) 0.005(3) 0.015(3) 0.044(4)
C058 0.037(3) 0.031(3) 0.022(3) 0.012(2) 0.008(2) 0.004(2)
C059 0.022(3) 0.032(3) 0.031(3) 0.006(2) 0.011(2) 0.002(2)
C05A 0.031(3) 0.030(3) 0.037(3) 0.008(2) 0.020(2) 0.002(2)
C05B 0.038(3) 0.019(2) 0.022(3) 0.000(2) -0.005(2) 0.015(2)
C05D 0.025(3) 0.023(3) 0.035(3) 0.009(2) 0.009(2) 0.004(2)
C7 0.032(3) 0.034(3) 0.036(3) 0.016(3) -0.001(2) 0.005(2)
C05F 0.029(3) 0.028(3) 0.025(3) 0.011(2) 0.008(2) -0.001(2)
C05G 0.024(3) 0.013(2) 0.048(3) 0.000(2) 0.010(2) 0.0004(19)
C05H 0.047(4) 0.041(3) 0.037(3) 0.008(3) 0.016(3) 0.030(3)
C05I 0.023(3) 0.020(2) 0.036(3) -0.002(2) 0.002(2) 0.001(2)
C05J 0.027(3) 0.016(2) 0.031(3) -0.001(2) -0.004(2) 0.010(2)
C05K 0.027(3) 0.027(3) 0.026(3) 0.009(2) 0.008(2) 0.000(2)
C38 0.026(3) 0.014(2) 0.057(4) 0.003(2) 0.014(3) 0.008(2)
C05M 0.051(4) 0.021(3) 0.032(3) 0.008(2) 0.016(3) 0.012(2)
C4 0.035(3) 0.034(3) 0.042(3) 0.020(3) 0.016(3) 0.003(2)
C5 0.040(3) 0.047(4) 0.050(4) 0.026(3) 0.023(3) 0.004(3)
C05P 0.034(3) 0.021(3) 0.027(3) 0.004(2) 0.001(2) -0.002(2)
C05Q 0.028(3) 0.021(2) 0.022(3) 0.007(2) 0.004(2) 0.001(2)
C05R 0.074(5) 0.052(4) 0.026(3) 0.009(3) -0.006(3) 0.025(4)
C05S 0.056(4) 0.018(3) 0.035(3) 0.001(2) -0.004(3) 0.018(3)
C05T 0.044(3) 0.014(2) 0.040(3) 0.001(2) 0.015(3) -0.005(2)
C05U 0.026(3) 0.015(2) 0.032(3) 0.004(2) 0.012(2) 0.0017(19)
C05V 0.056(4) 0.039(3) 0.028(3) 0.009(3) 0.012(3) -0.018(3)
C39 0.050(4) 0.020(3) 0.062(4) 0.006(3) 0.043(3) 0.013(2)
C05X 0.076(5) 0.030(3) 0.037(3) 0.019(3) 0.012(3) 0.027(3)
C05Y 0.042(4) 0.056(4) 0.038(4) 0.011(3) 0.014(3) -0.021(3)
C05Z 0.045(4) 0.031(3) 0.032(3) -0.014(3) -0.007(3) 0.002(3)
C6 0.047(4) 0.047(4) 0.047(4) 0.033(3) 0.011(3) 0.001(3)
C061 0.032(3) 0.018(3) 0.063(4) -0.013(3) 0.002(3) -0.009(2)
C062 0.057(4) 0.012(3) 0.068(5) -0.003(3) 0.026(3) -0.012(2)
C063 0.119(7) 0.050(4) 0.031(4) 0.008(3) -0.007(4) 0.015(5)
C065 0.159(11) 0.056(6) 0.040(5) -0.003(4) 0.012(6) 0.024(6)
C068 0.099(9) 0.021(5) 0.036(6) -0.015(4) 0.042(6) -0.015(5)
ClA 0.1261(17) 0.0563(10) 0.1106(16) -0.0154(10) 0.0689(13) 0.0017(10)
C47 0.086(5) 0.066(4) 0.065(4) -0.006(4) 0.025(4) 0.029(4)

loop_
_atom_type_symbol
_atom_type_description
_atom_type_scat_dispersion_real
_atom_type_scat_dispersion_imag
_atom_type_scat_source
C C 0.0033 0.0016 'International Tables Vol C Tables 4.2.6.8 and 6.1.1.4'
H H 0.0000 0.0000 'International Tables Vol C Tables 4.2.6.8 and 6.1.1.4'
Cl Cl 0.1484 0.1585 'International Tables Vol C Tables 4.2.6.8 and 6.1.1.4'
Ir Ir -1.4442 7.9887 'International Tables Vol C Tables 4.2.6.8 and 6.1.1.4'
N N 0.0061 0.0033 'International Tables Vol C Tables 4.2.6.8 and 6.1.1.4'

loop_
_geom_angle_atom_site_label_1
_geom_angle_atom_site_label_2
_geom_angle_atom_site_label_3
_geom_angle
_geom_angle_site_symmetry_1
_geom_angle_site_symmetry_3
_geom_angle_publ_flag
Cl2 Ir1 Cl1 82.78(3) . . ?
N1 Ir1 Cl1 88.08(11) . . ?
N1 Ir1 Cl2 100.04(11) . . ?
N3 Ir1 Cl1 98.37(11) . . ?
N3 Ir1 Cl2 87.29(11) . . ?
N3 Ir1 N1 170.83(15) . . ?
C1 Ir1 Cl1 89.05(13) . . ?
C1 Ir1 Cl2 171.83(13) . . ?
C1 Ir1 N1 79.85(17) . . ?
C1 Ir1 N3 93.68(17) . . ?
C1 Ir1 C24 100.76(18) . . ?
C24 Ir1 Cl1 170.11(13) . . ?
C24 Ir1 Cl2 87.40(13) . . ?
C24 Ir1 N1 94.82(17) . . ?
C24 Ir1 N3 79.92(17) . . ?
Cl2 Ir2 Cl1 83.17(3) . . ?
N00G Ir2 Cl1 86.93(11) . . ?
N00G Ir2 Cl2 98.66(11) . . ?
N00U Ir2 Cl1 98.19(11) . . ?
N00U Ir2 Cl2 87.67(11) . . ?
N00U Ir2 N00G 172.33(15) . . ?
C00Z Ir2 Cl1 171.12(13) . . ?
C00Z Ir2 Cl2 88.02(13) . . ?
C00Z Ir2 N00G 95.53(17) . . ?
C00Z Ir2 N00U 80.28(17) . . ?
C02X Ir2 Cl1 92.50(13) . . ?
C02X Ir2 Cl2 175.65(13) . . ?
C02X Ir2 N00G 80.65(16) . . ?
C02X Ir2 N00U 93.37(17) . . ?
C02X Ir2 C00Z 96.32(18) . . ?
Cl08 Ir03 Cl07 83.10(3) . . ?
N00J Ir03 Cl07 87.22(11) . . ?
N00J Ir03 Cl08 96.61(10) . . ?
N00J Ir03 N00K 172.67(15) . . ?
N00K Ir03 Cl07 99.37(11) . . ?
N00K Ir03 Cl08 87.43(10) . . ?
C02I Ir03 Cl07 88.72(13) . . ?
C02I Ir03 Cl08 171.46(13) . . ?
C02I Ir03 N00J 80.46(17) . . ?
C02I Ir03 N00K 96.38(17) . . ?
C02U Ir03 Cl07 174.54(12) . . ?
C02U Ir03 Cl08 91.44(12) . . ?
C02U Ir03 N00J 93.48(17) . . ?
C02U Ir03 N00K 80.26(17) . . ?
C02U Ir03 C02I 96.73(18) . . ?
Cl08 Ir04 Cl07 83.53(3) . . ?
N00H Ir04 Cl07 88.93(11) . . ?
N00H Ir04 Cl08 95.94(11) . . ?
N00H Ir04 N00N 172.56(15) . . ?
N00N Ir04 Cl07 97.69(10) . . ?
N00N Ir04 Cl08 88.20(10) . . ?
C015 Ir04 Cl07 88.67(13) . . ?
C015 Ir04 Cl08 171.32(13) . . ?
C015 Ir04 N00H 80.05(17) . . ?
C015 Ir04 N00N 96.66(16) . . ?
C01K Ir04 Cl07 173.75(13) . . ?
C01K Ir04 Cl08 90.60(13) . . ?
C01K Ir04 N00H 93.81(17) . . ?
C01K Ir04 N00N 79.94(16) . . ?
C01K Ir04 C015 97.32(18) . . ?
Ir2 Cl1 Ir1 96.48(3) . . ?
Ir1 Cl2 Ir2 97.53(4) . . ?
Ir04 Cl07 Ir03 96.38(3) . . ?
Ir04 Cl08 Ir03 96.96(4) . . ?
C019 N00G Ir2 139.1(3) . . ?
C024 N00G Ir2 113.6(3) . . ?
C024 N00G C019 106.7(4) . . ?
C01E N00H Ir04 114.7(3) . . ?
C01E N00H C02H 107.4(4) . . ?
C02H N00H Ir04 137.7(3) . . ?
C02M N00J Ir03 114.5(3) . . ?
C02M N00J C03B 107.6(4) . . ?
C03B N00J Ir03 137.7(3) . . ?
C01I N00K Ir03 114.0(3) . . ?
C01I N00K C035 107.3(4) . . ?
C035 N00K Ir03 138.4(3) . . ?
C11 N1 Ir1 114.7(3) . . ?
C11 N1 C23 107.9(4) . . ?
C23 N1 Ir1 137.4(3) . . ?
C01G N00M C01B 125.3(4) . . ?
C01I N00M C01B 125.1(4) . . ?
C01I N00M C01G 106.7(4) . . ?
C00X N00N Ir04 113.5(3) . . ?
C00X N00N C011 107.1(4) . . ?
C011 N00N Ir04 139.3(3) . . ?
C00W N00O C01T 126.0(4) . . ?
C02M N00O C00W 108.0(4) . . ?
C02M N00O C01T 126.1(4) . . ?
C00X N00P C017 107.6(4) . . ?
C00X N00P C036 126.9(4) . . ?
C017 N00P C036 125.2(4) . . ?
C34 N3 Ir1 114.9(3) . . ?
C34 N3 C46 107.7(4) . . ?
C46 N3 Ir1 137.2(3) . . ?
C11 N2 C12 128.8(4) . . ?
C11 N2 C18 106.5(4) . . ?
C18 N2 C12 122.8(4) . . ?
C01E N00S C02F 106.8(4) . . ?
C01E N00S C03I 124.4(4) . . ?
C02F N00S C03I 128.7(4) . . ?
C34 N4 C35 128.4(4) . . ?
C34 N4 C41 107.0(4) . . ?
C41 N4 C35 124.4(4) . . ?
C01Z N00U Ir2 115.3(3) . . ?
C01Z N00U C02C 107.1(4) . . ?
C02C N00U Ir2 137.4(3) . . ?
N00O C00W C02K 131.0(4) . . ?
N00O C00W C03B 106.5(4) . . ?
C02K C00W C03B 122.4(4) . . ?
N00N C00X N00P 110.8(4) . . ?
N00N C00X C010 117.2(4) . . ?
N00P C00X C010 130.8(4) . . ?
C01Z N00Y C02A 108.0(4) . . ?
C01Z N00Y C02S 128.3(4) . . ?
C02A N00Y C02S 122.7(4) . . ?
C01A C00Z Ir2 115.1(3) . . ?
C01U C00Z Ir2 127.4(3) . . ?
C01U C00Z C01A 117.0(4) . . ?
C01K C010 C00X 111.9(4) . . ?
C021 C010 C00X 125.7(4) . . ?
C021 C010 C01K 121.8(4) . . ?
N00N C011 C016 130.8(4) . . ?
N00N C011 C017 108.2(4) . . ?
C016 C011 C017 121.0(4) . . ?
C10 C1 Ir1 115.5(3) . . ?
C2 C1 Ir1 127.6(3) . . ?
C2 C1 C10 116.4(4) . . ?
C01M C013 C02D 122.8(4) . . ?
C01M C013 C02E 119.1(4) . . ?
C02D C013 C02E 118.1(4) . . ?
C016 C014 H014 119.1 . . ?
C016 C014 C026 121.9(4) . . ?
C026 C014 H014 119.1 . . ?
C01D C015 Ir04 128.9(3) . . ?
C01D C015 C022 116.4(4) . . ?
C022 C015 Ir04 114.6(3) . . ?
C011 C016 H016 121.7 . . ?
C014 C016 C011 116.6(4) . . ?
C014 C016 H016 121.7 . . ?
N00P C017 C011 106.2(4) . . ?
C049 C017 N00P 131.3(4) . . ?
C049 C017 C011 122.4(4) . . ?
C33 C24 Ir1 115.0(3) . . ?
C25 C24 Ir1 127.7(3) . . ?
C25 C24 C33 116.8(4) . . ?
N00G C019 C01O 130.9(4) . . ?
N00G C019 C029 108.6(4) . . ?
C01O C019 C029 120.3(4) . . ?
C00Z C01A C01Z 111.2(4) . . ?
C03T C01A C00Z 122.0(4) . . ?
C03T C01A C01Z 126.7(4) . . ?
C03U C01B N00M 120.1(4) . . ?
C03X C01B N00M 119.3(4) . . ?
C03X C01B C03U 120.6(5) . . ?
N1 C11 N2 111.1(4) . . ?
N1 C11 C10 117.4(4) . . ?
N2 C11 C10 130.9(4) . . ?
C015 C01D H01D 118.5 . . ?
C015 C01D C03A 122.9(4) . . ?
C03A C01D H01D 118.5 . . ?
N00H C01E N00S 111.3(4) . . ?
N00H C01E C022 117.3(4) . . ?
N00S C01E C022 130.3(4) . . ?
C30 C31 C26 119.0(4) . . ?
C32 C31 C26 118.7(4) . . ?
C32 C31 C30 122.3(5) . . ?
C02N C01G N00M 131.8(4) . . ?
C02N C01G C035 121.9(4) . . ?
C035 C01G N00M 106.3(4) . . ?
N3 C34 N4 110.5(4) . . ?
N3 C34 C33 117.5(4) . . ?
N4 C34 C33 131.6(4) . . ?
N00K C01I N00M 111.4(4) . . ?
N00K C01I C01Q 117.0(4) . . ?
N00M C01I C01Q 131.0(4) . . ?
C13 C12 N2 118.9(4) . . ?
C13 C12 C17 121.3(5) . . ?
C17 C12 N2 119.7(4) . . ?
C010 C01K Ir04 114.2(3) . . ?
C03C C01K Ir04 128.5(4) . . ?
C03C C01K C010 117.2(4) . . ?
C01R C01L H01L 118.9 . . ?
C01R C01L C03K 122.1(4) . . ?
C03K C01L H01L 118.9 . . ?
C013 C01M H01M 118.7 . . ?
C02I C01M C013 122.6(4) . . ?
C02I C01M H01M 118.7 . . ?
C024 N01N C029 107.0(4) . . ?
C024 N01N C04D 126.4(4) . . ?
C029 N01N C04D 126.4(4) . . ?
C019 C01O H01O 121.2 . . ?
C034 C01O C019 117.5(4) . . ?
C034 C01O H01O 121.2 . . ?
C01U C01P C02B 119.4(4) . . ?
C01U C01P C031 121.6(4) . . ?
C031 C01P C02B 119.0(4) . . ?
C02U C01Q C01I 111.0(4) . . ?
C04G C01Q C01I 126.5(4) . . ?
C04G C01Q C02U 122.2(4) . . ?
C01L C01R H01R 121.4 . . ?
C01L C01R C02C 117.3(4) . . ?
C02C C01R H01R 121.4 . . ?
C24 C33 C34 111.4(4) . . ?
C32 C33 C24 122.2(4) . . ?
C32 C33 C34 126.4(4) . . ?
C02J C01T N00O 119.0(4) . . ?
C03L C01T N00O 119.2(4) . . ?
C03L C01T C02J 121.8(4) . . ?
C00Z C01U C01P 122.5(4) . . ?
C00Z C01U H01U 118.7 . . ?
C01P C01U H01U 118.7 . . ?
C023 C01V C02I 121.7(4) . . ?
C023 C01V C02M 126.1(4) . . ?
C02I C01V C02M 112.0(4) . . ?
C03C C01W C030 119.5(4) . . ?
C03C C01W C04S 122.0(5) . . ?
C04S C01W C030 118.5(4) . . ?
C36 C35 N4 118.9(4) . . ?
C36 C35 C40 120.9(4) . . ?
C40 C35 N4 120.2(4) . . ?
C31 C26 C27 118.6(4) . . ?
C25 C26 C31 119.5(4) . . ?
C25 C26 C27 121.9(4) . . ?
N00U C01Z N00Y 110.4(4) . . ?
N00U C01Z C01A 117.0(4) . . ?
N00Y C01Z C01A 132.3(4) . . ?
C1 C10 C11 111.1(4) . . ?
C9 C10 C1 122.4(4) . . ?
C9 C10 C11 126.5(4) . . ?
C010 C021 H021 120.0 . . ?
C010 C021 C030 120.1(4) . . ?
C030 C021 H021 120.0 . . ?
C015 C022 C01E 111.7(4) . . ?
C039 C022 C015 122.7(4) . . ?
C039 C022 C01E 125.3(4) . . ?
C01V C023 H023 120.0 . . ?
C01V C023 C02E 120.1(4) . . ?
C02E C023 H023 120.0 . . ?
N00G C024 N01N 111.1(4) . . ?
N00G C024 C03V 117.6(4) . . ?
N01N C024 C03V 130.0(4) . . ?
C02K C025 H025 119.3 . . ?
C02K C025 C04Q 121.3(4) . . ?
C04Q C025 H025 119.3 . . ?
C014 C026 H026 119.1 . . ?
C049 C026 C014 121.9(4) . . ?
C049 C026 H026 119.1 . . ?
C18 C19 H19 122.1 . . ?
C20 C19 H19 122.1 . . ?
C20 C19 C18 115.9(5) . . ?
C02U C028 H028 118.7 . . ?
C02U C028 C04C 122.5(5) . . ?
C04C C028 H028 118.7 . . ?
N01N C029 C019 106.5(4) . . ?
N01N C029 C03H 131.2(4) . . ?
C03H C029 C019 122.2(4) . . ?
N00Y C02A C02C 105.9(4) . . ?
C02Q C02A N00Y 131.3(4) . . ?
C02Q C02A C02C 122.8(4) . . ?
C03T C02B C01P 118.8(4) . . ?
C04T C02B C01P 118.7(4) . . ?
C04T C02B C03T 122.5(4) . . ?
N00U C02C C01R 131.6(4) . . ?
N00U C02C C02A 108.6(4) . . ?
C01R C02C C02A 119.8(4) . . ?
C013 C02D H02D 119.4 . . ?
C02P C02D C013 121.3(5) . . ?
C02P C02D H02D 119.4 . . ?
C013 C02E C040 119.2(4) . . ?
C023 C02E C013 119.3(4) . . ?
C023 C02E C040 121.5(4) . . ?
N00S C02F C02H 106.8(4) . . ?
N00S C02F C03P 131.1(4) . . ?
C03P C02F C02H 122.1(4) . . ?
C02J C02G H02G 119.8 . . ?
C05J C02G H02G 119.8 . . ?
C05J C02G C02J 120.5(5) . . ?
N00H C02H C02F 107.6(4) . . ?
C03R C02H N00H 131.5(4) . . ?
C03R C02H C02F 120.8(4) . . ?
C01M C02I Ir03 128.7(3) . . ?
C01M C02I C01V 117.1(4) . . ?
C01V C02I Ir03 114.0(3) . . ?
C01T C02J H02J 120.6 . . ?
C02G C02J C01T 118.8(5) . . ?
C02G C02J H02J 120.6 . . ?
C00W C02K H02K 121.7 . . ?
C025 C02K C00W 116.5(4) . . ?
C025 C02K H02K 121.7 . . ?
C26 C27 H27 119.7 . . ?
C28 C27 C26 120.5(5) . . ?
C28 C27 H27 119.7 . . ?
N00J C02M N00O 110.4(4) . . ?
N00J C02M C01V 116.8(4) . . ?
N00O C02M C01V 132.0(4) . . ?
C01G C02N H02N 121.6 . . ?
C04P C02N C01G 116.8(5) . . ?
C04P C02N H02N 121.6 . . ?
C12 C13 H13 120.3 . . ?
C12 C13 C14 119.4(5) . . ?
C14 C13 H13 120.3 . . ?
C02D C02P H02P 119.7 . . ?
C02D C02P C04H 120.6(5) . . ?
C04H C02P H02P 119.7 . . ?
C02A C02Q H02Q 121.6 . . ?
C03K C02Q C02A 116.8(4) . . ?
C03K C02Q H02Q 121.6 . . ?
C04G C02R C04C 118.1(4) . . ?
C04Z C02R C04C 119.4(5) . . ?
C04Z C02R C04G 122.4(5) . . ?
C04F C02S N00Y 118.7(4) . . ?
C04F C02S C04U 121.3(4) . . ?
C04U C02S N00Y 119.8(4) . . ?
C43 C42 H42 121.4 . . ?
C43 C42 C41 117.1(4) . . ?
C41 C42 H42 121.4 . . ?
C01Q C02U Ir03 114.7(3) . . ?
C028 C02U Ir03 128.6(4) . . ?
C028 C02U C01Q 116.5(4) . . ?
C24 C25 C26 122.7(4) . . ?
C24 C25 H25 118.6 . . ?
C26 C25 H25 118.6 . . ?
N2 C18 C19 131.2(5) . . ?
N2 C18 C23 107.3(4) . . ?
C19 C18 C23 121.5(4) . . ?
C037 C02X Ir2 129.2(4) . . ?
C037 C02X C03V 116.5(4) . . ?
C03V C02X Ir2 114.3(3) . . ?
C13 C14 H14 120.1 . . ?
C15 C14 C13 119.9(5) . . ?
C15 C14 H14 120.1 . . ?
C17 C16 H16 119.9 . . ?
C15 C16 H16 119.9 . . ?
C15 C16 C17 120.2(5) . . ?
C01W C030 C054 119.4(4) . . ?
C021 C030 C01W 119.0(4) . . ?
C021 C030 C054 121.6(5) . . ?
C01P C031 H031 119.6 . . ?
C03N C031 C01P 120.8(5) . . ?
C03N C031 H031 119.6 . . ?
C31 C30 H30 119.6 . . ?
C29 C30 C31 120.8(5) . . ?
C29 C30 H30 119.6 . . ?
N3 C46 C45 130.5(4) . . ?
N3 C46 C41 107.9(4) . . ?
C41 C46 C45 121.4(4) . . ?
C01O C034 H034 119.2 . . ?
C01O C034 C03M 121.6(4) . . ?
C03M C034 H034 119.2 . . ?
N00K C035 C01G 108.2(4) . . ?
N00K C035 C03O 130.6(4) . . ?
C03O C035 C01G 121.2(4) . . ?
C04Y C036 N00P 119.9(4) . . ?
C04Y C036 C052 121.2(4) . . ?
C052 C036 N00P 119.0(4) . . ?
C02X C037 H037 119.0 . . ?
C02X C037 C044 122.0(5) . . ?
C044 C037 H037 119.0 . . ?
C03A C038 H038 119.4 . . ?
C04N C038 H038 119.4 . . ?
C04N C038 C03A 121.2(5) . . ?
C022 C039 H039 120.0 . . ?
C022 C039 C04L 119.9(4) . . ?
C04L C039 H039 120.0 . . ?
C01D C03A C038 123.3(4) . . ?
C01D C03A C04L 119.3(4) . . ?
C038 C03A C04L 117.4(4) . . ?
N00J C03B C00W 107.3(4) . . ?
N00J C03B C04X 132.3(4) . . ?
C04X C03B C00W 120.2(4) . . ?
C01K C03C C01W 122.5(4) . . ?
C01K C03C H03C 118.7 . . ?
C01W C03C H03C 118.7 . . ?
C12 C17 C16 119.0(5) . . ?
C12 C17 H17 120.5 . . ?
C16 C17 H17 120.5 . . ?
C45 C44 H44 118.9 . . ?
C45 C44 C43 122.3(4) . . ?
C43 C44 H44 118.9 . . ?
C46 C45 H45 121.9 . . ?
C44 C45 C46 116.3(4) . . ?
C44 C45 H45 121.9 . . ?
C27 C28 H28 119.6 . . ?
C27 C28 C29 120.8(5) . . ?
C29 C28 H28 119.6 . . ?
C029 C03H H03H 121.7 . . ?
C03M C03H C029 116.7(4) . . ?
C03M C03H H03H 121.7 . . ?
C053 C03I N00S 118.5(4) . . ?
C05D C03I N00S 120.0(4) . . ?
C05D C03I C053 121.2(5) . . ?
C1 C2 H2 118.6 . . ?
C1 C2 C3 122.7(4) . . ?
C3 C2 H2 118.6 . . ?
C01L C03K H03K 119.4 . . ?
C02Q C03K C01L 121.2(4) . . ?
C02Q C03K H03K 119.4 . . ?
C01T C03L H03L 120.8 . . ?
C01T C03L C051 118.4(5) . . ?
C051 C03L H03L 120.8 . . ?
C034 C03M H03M 119.2 . . ?
C03H C03M C034 121.6(4) . . ?
C03H C03M H03M 119.2 . . ?
C031 C03N H03N 120.0 . . ?
C031 C03N C048 120.1(5) . . ?
C048 C03N H03N 120.0 . . ?
C035 C03O H03O 121.6 . . ?
C03S C03O C035 116.8(4) . . ?
C03S C03O H03O 121.6 . . ?
C02F C03P H03P 121.8 . . ?
C04B C03P C02F 116.3(5) . . ?
C04B C03P H03P 121.8 . . ?
C03V C03Q H03Q 119.8 . . ?
C03V C03Q C05B 120.3(5) . . ?
C05B C03Q H03Q 119.8 . . ?
C02H C03R H03R 121.4 . . ?
C02H C03R C041 117.2(4) . . ?
C041 C03R H03R 121.4 . . ?
C03O C03S H03S 119.2 . . ?
C03O C03S C04P 121.6(5) . . ?
C04P C03S H03S 119.2 . . ?
C01A C03T C02B 120.2(4) . . ?
C01A C03T H03T 119.9 . . ?
C02B C03T H03T 119.9 . . ?
C01B C03U H03U 120.3 . . ?
C01B C03U C05R 119.3(5) . . ?
C05R C03U H03U 120.3 . . ?
C02X C03V C024 110.8(4) . . ?
C03Q C03V C024 126.5(4) . . ?
C03Q C03V C02X 122.2(4) . . ?
C42 C43 C44 121.0(4) . . ?
C42 C43 H43 119.5 . . ?
C44 C43 H43 119.5 . . ?
C01B C03X H03X 120.1 . . ?
C01B C03X C05M 119.7(5) . . ?
C05M C03X H03X 120.1 . . ?
C10 C9 H9 120.0 . . ?
C10 C9 C8 119.9(4) . . ?
C8 C9 H9 120.0 . . ?
C23 C22 H22 121.6 . . ?
C23 C22 C21 116.7(5) . . ?
C21 C22 H22 121.6 . . ?
C02E C040 H040 119.6 . . ?
C04H C040 C02E 120.9(5) . . ?
C04H C040 H040 119.6 . . ?
C03R C041 H041 119.3 . . ?
C03R C041 C04B 121.4(5) . . ?
C04B C041 H041 119.3 . . ?
C19 C20 H20 118.7 . . ?
C19 C20 C21 122.7(5) . . ?
C21 C20 H20 118.7 . . ?
C35 C36 H36 119.9 . . ?
C35 C36 C37 120.1(5) . . ?
C37 C36 H36 119.9 . . ?
C037 C044 C05H 122.0(5) . . ?
C05B C044 C037 119.9(5) . . ?
C05B C044 C05H 118.1(5) . . ?
C30 C29 C28 120.3(5) . . ?
C30 C29 H29 119.8 . . ?
C28 C29 H29 119.8 . . ?
C04F C046 H046 119.9 . . ?
C050 C046 H046 119.9 . . ?
C050 C046 C04F 120.3(5) . . ?
C31 C32 H32 119.9 . . ?
C33 C32 C31 120.1(4) . . ?
C33 C32 H32 119.9 . . ?
C03N C048 H048 119.6 . . ?
C04T C048 C03N 120.8(5) . . ?
C04T C048 H048 119.6 . . ?
C017 C049 H049 121.9 . . ?
C026 C049 C017 116.2(4) . . ?
C026 C049 H049 121.9 . . ?
N1 C23 C18 107.2(4) . . ?
C22 C23 N1 131.2(4) . . ?
C22 C23 C18 121.6(4) . . ?
C03P C04B C041 122.2(5) . . ?
C03P C04B H04B 118.9 . . ?
C041 C04B H04B 118.9 . . ?
C028 C04C C02R 120.1(4) . . ?
C028 C04C C04E 122.1(5) . . ?
C02R C04C C04E 117.8(5) . . ?
C05P C04D N01N 119.6(4) . . ?
C05P C04D C05T 122.4(5) . . ?
C05T C04D N01N 117.9(4) . . ?
C04C C04E H04E 119.6 . . ?
C05Y C04E C04C 120.9(6) . . ?
C05Y C04E H04E 119.6 . . ?
C02S C04F C046 119.1(4) . . ?
C02S C04F H04F 120.5 . . ?
C046 C04F H04F 120.5 . . ?
C01Q C04G C02R 120.5(5) . . ?
C01Q C04G H04G 119.8 . . ?
C02R C04G H04G 119.8 . . ?
C02P C04H H04H 120.0 . . ?
C040 C04H C02P 120.0(4) . . ?
C040 C04H H04H 120.0 . . ?
C36 C37 H37 120.1 . . ?
C38 C37 C36 119.7(5) . . ?
C38 C37 H37 120.1 . . ?
C2 C3 C4 121.7(5) . . ?
C8 C3 C2 119.3(4) . . ?
C8 C3 C4 119.0(5) . . ?
C14 C15 C16 120.1(5) . . ?
C14 C15 H15 119.9 . . ?
C16 C15 H15 119.9 . . ?
C039 C04L C03A 118.8(4) . . ?
C039 C04L C05F 121.3(4) . . ?
C05F C04L C03A 119.9(4) . . ?
N4 C41 C46 106.8(4) . . ?
C42 C41 N4 131.3(4) . . ?
C42 C41 C46 121.8(4) . . ?
C038 C04N H04N 119.4 . . ?
C038 C04N C058 121.1(5) . . ?
C058 C04N H04N 119.4 . . ?
C9 C8 C3 119.1(4) . . ?
C9 C8 C7 122.4(5) . . ?
C3 C8 C7 118.5(5) . . ?
C02N C04P C03S 121.6(5) . . ?
C02N C04P H04P 119.2 . . ?
C03S C04P H04P 119.2 . . ?
C025 C04Q H04Q 119.0 . . ?
C04X C04Q C025 122.0(4) . . ?
C04X C04Q H04Q 119.0 . . ?
C22 C21 C20 121.6(5) . . ?
C22 C21 H21 119.2 . . ?
C20 C21 H21 119.2 . . ?
C01W C04S H04S 119.7 . . ?
C04W C04S C01W 120.5(5) . . ?
C04W C04S H04S 119.7 . . ?
C02B C04T H04T 119.7 . . ?
C048 C04T C02B 120.7(5) . . ?
C048 C04T H04T 119.7 . . ?
C02S C04U H04U 120.5 . . ?
C05A C04U C02S 119.0(5) . . ?
C05A C04U H04U 120.5 . . ?
C04W C04V H04V 119.7 . . ?
C054 C04V H04V 119.7 . . ?
C054 C04V C04W 120.5(5) . . ?
C04S C04W C04V 120.7(5) . . ?
C04S C04W H04W 119.6 . . ?
C04V C04W H04W 119.6 . . ?
C03B C04X H04X 121.3 . . ?
C04Q C04X C03B 117.4(4) . . ?
C04Q C04X H04X 121.3 . . ?
C036 C04Y H04Y 120.5 . . ?
C036 C04Y C05I 119.1(5) . . ?
C05I C04Y H04Y 120.5 . . ?
C02R C04Z H04Z 119.7 . . ?
C05V C04Z C02R 120.7(5) . . ?
C05V C04Z H04Z 119.7 . . ?
C046 C050 H050 120.0 . . ?
C05A C050 C046 120.1(4) . . ?
C05A C050 H050 120.0 . . ?
C03L C051 H051 119.7 . . ?
C05J C051 C03L 120.5(5) . . ?
C05J C051 H051 119.7 . . ?
C036 C052 H052 120.4 . . ?
C036 C052 C05U 119.3(5) . . ?
C05U C052 H052 120.4 . . ?
C03I C053 H053 120.3 . . ?
C03I C053 C05Q 119.5(5) . . ?
C05Q C053 H053 120.3 . . ?
C030 C054 H054 119.8 . . ?
C04V C054 C030 120.3(5) . . ?
C04V C054 H054 119.8 . . ?
C35 C40 H40 120.7 . . ?
C35 C40 C39 118.6(5) . . ?
C39 C40 H40 120.7 . . ?
C057 C056 H056 120.1 . . ?
C05S C056 H056 120.1 . . ?
C05S C056 C057 119.7(5) . . ?
C056 C057 H057 119.6 . . ?
C05H C057 C056 120.9(6) . . ?
C05H C057 H057 119.6 . . ?
C04N C058 H058 120.2 . . ?
C05F C058 C04N 119.6(5) . . ?
C05F C058 H058 120.2 . . ?
C05D C059 H059 119.4 . . ?
C05D C059 C05K 121.3(5) . . ?
C05K C059 H059 119.4 . . ?
C04U C05A H05A 119.8 . . ?
C050 C05A C04U 120.3(5) . . ?
C050 C05A H05A 119.8 . . ?
C03Q C05B C05S 122.1(5) . . ?
C044 C05B C03Q 118.4(4) . . ?
C044 C05B C05S 119.3(5) . . ?
C03I C05D C059 118.8(5) . . ?
C03I C05D H05D 120.6 . . ?
C059 C05D H05D 120.6 . . ?
C8 C7 H7 120.0 . . ?
C6 C7 C8 120.0(5) . . ?
C6 C7 H7 120.0 . . ?
C04L C05F H05F 119.6 . . ?
C058 C05F C04L 120.9(5) . . ?
C058 C05F H05F 119.6 . . ?
C05I C05G H05G 119.8 . . ?
C05U C05G H05G 119.8 . . ?
C05U C05G C05I 120.4(5) . . ?
C044 C05H H05H 119.6 . . ?
C057 C05H C044 120.8(6) . . ?
C057 C05H H05H 119.6 . . ?
C04Y C05I H05I 119.9 . . ?
C05G C05I C04Y 120.1(5) . . ?
C05G C05I H05I 119.9 . . ?
C02G C05J C051 120.0(4) . . ?
C02G C05J H05J 120.0 . . ?
C051 C05J H05J 120.0 . . ?
C059 C05K H05K 120.3 . . ?
C059 C05K C05Q 119.4(5) . . ?
C05Q C05K H05K 120.3 . . ?
C37 C38 H38 119.9 . . ?
C37 C38 C39 120.1(5) . . ?
C39 C38 H38 119.9 . . ?
C03X C05M H05M 120.0 . . ?
C05X C05M C03X 120.0(5) . . ?
C05X C05M H05M 120.0 . . ?
C3 C4 H4 119.3 . . ?
C5 C4 C3 121.3(5) . . ?
C5 C4 H4 119.3 . . ?
C4 C5 H5 120.6 . . ?
C4 C5 C6 118.8(5) . . ?
C6 C5 H5 120.6 . . ?
C04D C05P H05P 120.8 . . ?
C04D C05P C05Z 118.4(5) . . ?
C05Z C05P H05P 120.8 . . ?
C053 C05Q C05K 119.7(5) . . ?
C053 C05Q H05Q 120.2 . . ?
C05K C05Q H05Q 120.2 . . ?
C03U C05R H05R 120.2 . . ?
C05X C05R C03U 119.7(6) . . ?
C05X C05R H05R 120.2 . . ?
C056 C05S C05B 121.2(6) . . ?
C056 C05S H05S 119.4 . . ?
C05B C05S H05S 119.4 . . ?
C04D C05T H05T 120.8 . . ?
C04D C05T C062 118.4(5) . . ?
C062 C05T H05T 120.8 . . ?
C052 C05U H05U 120.0 . . ?
C05G C05U C052 119.9(5) . . ?
C05G C05U H05U 120.0 . . ?
C04Z C05V H05V 119.6 . . ?
C04Z C05V C05Y 120.8(5) . . ?
C05Y C05V H05V 119.6 . . ?
C40 C39 H39 119.7 . . ?
C38 C39 C40 120.6(5) . . ?
C38 C39 H39 119.7 . . ?
C05M C05X H05X 119.7 . . ?
C05R C05X C05M 120.7(5) . . ?
C05R C05X H05X 119.7 . . ?
C04E C05Y C05V 120.3(6) . . ?
C04E C05Y H05Y 119.9 . . ?
C05V C05Y H05Y 119.9 . . ?
C05P C05Z H05Z 120.0 . . ?
C061 C05Z C05P 120.0(5) . . ?
C061 C05Z H05Z 120.0 . . ?
C7 C6 C5 122.1(5) . . ?
C7 C6 H6 118.9 . . ?
C5 C6 H6 118.9 . . ?
C05Z C061 H061 119.7 . . ?
C062 C061 C05Z 120.5(5) . . ?
C062 C061 H061 119.7 . . ?
C05T C062 H062 119.9 . . ?
C061 C062 C05T 120.3(6) . . ?
C061 C062 H062 119.9 . . ?
Cl09 C063 H06A 108.7 . . ?
Cl09 C063 H06B 108.7 . . ?
Cl0A C063 Cl09 114.0(4) . . ?
Cl0A C063 H06A 108.7 . . ?
Cl0A C063 H06B 108.7 . . ?
H06A C063 H06B 107.6 . . ?
Cl6 C065 H06E 108.2 . . ?
Cl6 C065 H06F 108.2 . . ?
H06E C065 H06F 107.4 . . ?
ClA C065 Cl6 116.3(6) . . ?
ClA C065 H06E 108.2 . . ?
ClA C065 H06F 108.2 . . ?
Cl7 C068 H06C 108.9 . . ?
Cl7 C068 H06D 108.9 . . ?
Cl3 C068 Cl7 113.4(7) . . ?
Cl3 C068 H06C 108.9 . . ?
Cl3 C068 H06D 108.9 . . ?
H06C C068 H06D 107.7 . . ?
Cl5 C47 H47A 109.4 . . ?
Cl5 C47 H47B 109.4 . . ?
Cl4 C47 Cl5 111.1(6) . . ?
Cl4 C47 H47A 109.4 . . ?
Cl4 C47 H47B 109.4 . . ?
H47A C47 H47B 108.0 . . ?

loop_
_geom_bond_atom_site_label_1
_geom_bond_atom_site_label_2
_geom_bond_distance
_geom_bond_site_symmetry_2
_geom_bond_publ_flag
Ir1 Cl1 2.5297(10) . ?
Ir1 Cl2 2.4999(11) . ?
Ir1 N1 2.039(4) . ?
Ir1 N3 2.033(4) . ?
Ir1 C1 1.989(5) . ?
Ir1 C24 2.001(4) . ?
Ir2 Cl1 2.5106(10) . ?
Ir2 Cl2 2.5001(10) . ?
Ir2 N00G 2.039(4) . ?
Ir2 N00U 2.020(4) . ?
Ir2 C00Z 1.992(4) . ?
Ir2 C02X 1.992(4) . ?
Ir03 Cl07 2.5207(11) . ?
Ir03 Cl08 2.5040(10) . ?
Ir03 N00J 2.026(4) . ?
Ir03 N00K 2.042(4) . ?
Ir03 C02I 1.993(4) . ?
Ir03 C02U 1.981(5) . ?
Ir04 Cl07 2.5047(10) . ?
Ir04 Cl08 2.4990(11) . ?
Ir04 N00H 2.036(4) . ?
Ir04 N00N 2.053(4) . ?
Ir04 C015 2.001(4) . ?
Ir04 C01K 1.995(4) . ?
Cl09 C063 1.750(7) . ?
Cl0A C063 1.731(8) . ?
Cl7 C068 1.750(12) . ?
Cl3 C068 1.719(9) . ?
Cl6 C065 1.708(9) . ?
Cl5 C47 1.733(10) . ?
N00G C019 1.380(5) . ?
N00G C024 1.342(5) . ?
N00H C01E 1.329(6) . ?
N00H C02H 1.396(6) . ?
Cl4 C47 1.716(11) . ?
N00J C02M 1.339(5) . ?
N00J C03B 1.391(6) . ?
N00K C01I 1.323(6) . ?
N00K C035 1.389(6) . ?
N1 C11 1.334(6) . ?
N1 C23 1.394(6) . ?
N00M C01B 1.435(6) . ?
N00M C01G 1.398(6) . ?
N00M C01I 1.370(6) . ?
N00N C00X 1.333(5) . ?
N00N C011 1.389(6) . ?
N00O C00W 1.383(6) . ?
N00O C01T 1.435(5) . ?
N00O C02M 1.356(6) . ?
N00P C00X 1.361(6) . ?
N00P C017 1.389(5) . ?
N00P C036 1.437(6) . ?
N3 C34 1.328(6) . ?
N3 C46 1.392(6) . ?
N2 C11 1.373(6) . ?
N2 C12 1.440(6) . ?
N2 C18 1.397(6) . ?
N00S C01E 1.375(6) . ?
N00S C02F 1.392(6) . ?
N00S C03I 1.444(6) . ?
N4 C34 1.378(6) . ?
N4 C35 1.441(5) . ?
N4 C41 1.391(6) . ?
N00U C01Z 1.341(6) . ?
N00U C02C 1.384(6) . ?
C00W C02K 1.388(6) . ?
C00W C03B 1.405(6) . ?
C00X C010 1.451(6) . ?
N00Y C01Z 1.369(6) . ?
N00Y C02A 1.382(6) . ?
N00Y C02S 1.444(5) . ?
C00Z C01A 1.442(6) . ?
C00Z C01U 1.381(6) . ?
C010 C01K 1.441(6) . ?
C010 C021 1.392(6) . ?
C011 C016 1.393(6) . ?
C011 C017 1.398(6) . ?
C1 C10 1.442(6) . ?
C1 C2 1.382(6) . ?
C013 C01M 1.409(6) . ?
C013 C02D 1.424(6) . ?
C013 C02E 1.428(7) . ?
C014 H014 0.9500 . ?
C014 C016 1.386(7) . ?
C014 C026 1.396(7) . ?
C015 C01D 1.381(6) . ?
C015 C022 1.439(6) . ?
C016 H016 0.9500 . ?
C017 C049 1.385(6) . ?
C24 C33 1.432(6) . ?
C24 C25 1.379(6) . ?
C019 C01O 1.395(6) . ?
C019 C029 1.401(6) . ?
C01A C01Z 1.448(6) . ?
C01A C03T 1.380(6) . ?
C01B C03U 1.398(7) . ?
C01B C03X 1.371(7) . ?
C11 C10 1.447(6) . ?
C01D H01D 0.9500 . ?
C01D C03A 1.411(6) . ?
C01E C022 1.451(6) . ?
C31 C26 1.421(7) . ?
C31 C30 1.417(6) . ?
C31 C32 1.409(6) . ?
C01G C02N 1.392(7) . ?
C01G C035 1.397(6) . ?
C34 C33 1.450(6) . ?
C01I C01Q 1.462(6) . ?
C12 C13 1.375(7) . ?
C12 C17 1.382(7) . ?
C01K C03C 1.379(6) . ?
C01L H01L 0.9500 . ?
C01L C01R 1.371(6) . ?
C01L C03K 1.409(7) . ?
C01M H01M 0.9500 . ?
C01M C02I 1.383(6) . ?
N01N C024 1.368(6) . ?
N01N C029 1.386(6) . ?
N01N C04D 1.437(5) . ?
C01O H01O 0.9500 . ?
C01O C034 1.376(6) . ?
C01P C01U 1.415(6) . ?
C01P C02B 1.426(6) . ?
C01P C031 1.419(6) . ?
C01Q C02U 1.456(6) . ?
C01Q C04G 1.373(7) . ?
C01R H01R 0.9500 . ?
C01R C02C 1.397(6) . ?
C33 C32 1.389(6) . ?
C01T C02J 1.385(7) . ?
C01T C03L 1.383(7) . ?
C01U H01U 0.9500 . ?
C01V C023 1.388(6) . ?
C01V C02I 1.443(6) . ?
C01V C02M 1.449(6) . ?
C01W C030 1.422(7) . ?
C01W C03C 1.417(6) . ?
C01W C04S 1.417(7) . ?
C35 C36 1.372(7) . ?
C35 C40 1.383(7) . ?
C26 C27 1.429(6) . ?
C26 C25 1.412(6) . ?
C10 C9 1.383(7) . ?
C021 H021 0.9500 . ?
C021 C030 1.415(6) . ?
C022 C039 1.379(6) . ?
C023 H023 0.9500 . ?
C023 C02E 1.407(6) . ?
C024 C03V 1.465(6) . ?
C025 H025 0.9500 . ?
C025 C02K 1.382(7) . ?
C025 C04Q 1.406(7) . ?
C026 H026 0.9500 . ?
C026 C049 1.383(7) . ?
C19 H19 0.9500 . ?
C19 C18 1.402(7) . ?
C19 C20 1.368(7) . ?
C028 H028 0.9500 . ?
C028 C02U 1.383(6) . ?
C028 C04C 1.411(7) . ?
C029 C03H 1.396(6) . ?
C02A C02C 1.407(6) . ?
C02A C02Q 1.381(6) . ?
C02B C03T 1.417(6) . ?
C02B C04T 1.417(6) . ?
C02D H02D 0.9500 . ?
C02D C02P 1.366(7) . ?
C02E C040 1.429(6) . ?
C02F C02H 1.409(6) . ?
C02F C03P 1.393(7) . ?
C02G H02G 0.9500 . ?
C02G C02J 1.384(7) . ?
C02G C05J 1.380(7) . ?
C02H C03R 1.389(6) . ?
C02J H02J 0.9500 . ?
C02K H02K 0.9500 . ?
C27 H27 0.9500 . ?
C27 C28 1.355(7) . ?
C02N H02N 0.9500 . ?
C02N C04P 1.378(7) . ?
C13 H13 0.9500 . ?
C13 C14 1.393(7) . ?
C02P H02P 0.9500 . ?
C02P C04H 1.418(8) . ?
C02Q H02Q 0.9500 . ?
C02Q C03K 1.373(7) . ?
C02R C04C 1.428(7) . ?
C02R C04G 1.423(7) . ?
C02R C04Z 1.408(7) . ?
C02S C04F 1.376(7) . ?
C02S C04U 1.388(7) . ?
C42 H42 0.9500 . ?
C42 C43 1.383(7) . ?
C42 C41 1.389(6) . ?
C25 H25 0.9500 . ?
C18 C23 1.404(6) . ?
C02X C037 1.385(6) . ?
C02X C03V 1.448(6) . ?
C14 H14 0.9500 . ?
C14 C15 1.381(8) . ?
C16 H16 0.9500 . ?
C16 C17 1.387(7) . ?
C16 C15 1.386(8) . ?
C030 C054 1.422(7) . ?
C031 H031 0.9500 . ?
C031 C03N 1.375(7) . ?
C30 H30 0.9500 . ?
C30 C29 1.361(7) . ?
C46 C45 1.399(6) . ?
C46 C41 1.394(6) . ?
C034 H034 0.9500 . ?
C034 C03M 1.410(7) . ?
C035 C03O 1.393(6) . ?
C036 C04Y 1.382(7) . ?
C036 C052 1.390(7) . ?
C037 H037 0.9500 . ?
C037 C044 1.418(7) . ?
C038 H038 0.9500 . ?
C038 C03A 1.425(6) . ?
C038 C04N 1.366(7) . ?
C039 H039 0.9500 . ?
C039 C04L 1.414(6) . ?
C03A C04L 1.427(7) . ?
C03B C04X 1.394(6) . ?
C03C H03C 0.9500 . ?
C17 H17 0.9500 . ?
C44 H44 0.9500 . ?
C44 C45 1.386(6) . ?
C44 C43 1.403(7) . ?
C45 H45 0.9500 . ?
C28 H28 0.9500 . ?
C28 C29 1.411(8) . ?
C03H H03H 0.9500 . ?
C03H C03M 1.372(7) . ?
C03I C053 1.381(7) . ?
C03I C05D 1.374(7) . ?
C2 H2 0.9500 . ?
C2 C3 1.418(7) . ?
C03K H03K 0.9500 . ?
C03L H03L 0.9500 . ?
C03L C051 1.390(7) . ?
C03M H03M 0.9500 . ?
C03N H03N 0.9500 . ?
C03N C048 1.400(7) . ?
C03O H03O 0.9500 . ?
C03O C03S 1.386(7) . ?
C03P H03P 0.9500 . ?
C03P C04B 1.382(7) . ?
C03Q H03Q 0.9500 . ?
C03Q C03V 1.366(6) . ?
C03Q C05B 1.421(7) . ?
C03R H03R 0.9500 . ?
C03R C041 1.392(7) . ?
C03S H03S 0.9500 . ?
C03S C04P 1.406(7) . ?
C03T H03T 0.9500 . ?
C03U H03U 0.9500 . ?
C03U C05R 1.399(8) . ?
C43 H43 0.9500 . ?
C03X H03X 0.9500 . ?
C03X C05M 1.394(7) . ?
C9 H9 0.9500 . ?
C9 C8 1.414(7) . ?
C22 H22 0.9500 . ?
C22 C23 1.376(7) . ?
C22 C21 1.384(7) . ?
C040 H040 0.9500 . ?
C040 C04H 1.365(7) . ?
C041 H041 0.9500 . ?
C041 C04B 1.400(7) . ?
C20 H20 0.9500 . ?
C20 C21 1.397(7) . ?
C36 H36 0.9500 . ?
C36 C37 1.387(7) . ?
C044 C05B 1.414(8) . ?
C044 C05H 1.422(7) . ?
C29 H29 0.9500 . ?
C046 H046 0.9500 . ?
C046 C04F 1.388(6) . ?
C046 C050 1.384(7) . ?
C32 H32 0.9500 . ?
C048 H048 0.9500 . ?
C048 C04T 1.373(7) . ?
C049 H049 0.9500 . ?
C04B H04B 0.9500 . ?
C04C C04E 1.435(7) . ?
C04D C05P 1.372(7) . ?
C04D C05T 1.375(7) . ?
C04E H04E 0.9500 . ?
C04E C05Y 1.361(8) . ?
C04F H04F 0.9500 . ?
C04G H04G 0.9500 . ?
C04H H04H 0.9500 . ?
C37 H37 0.9500 . ?
C37 C38 1.372(8) . ?
C3 C8 1.418(7) . ?
C3 C4 1.426(7) . ?
C15 H15 0.9500 . ?
C04L C05F 1.418(7) . ?
C04N H04N 0.9500 . ?
C04N C058 1.410(7) . ?
C8 C7 1.431(7) . ?
C04P H04P 0.9500 . ?
C04Q H04Q 0.9500 . ?
C04Q C04X 1.373(7) . ?
C21 H21 0.9500 . ?
C04S H04S 0.9500 . ?
C04S C04W 1.372(7) . ?
C04T H04T 0.9500 . ?
C04U H04U 0.9500 . ?
C04U C05A 1.386(7) . ?
C04V H04V 0.9500 . ?
C04V C04W 1.402(8) . ?
C04V C054 1.364(7) . ?
C04W H04W 0.9500 . ?
C04X H04X 0.9500 . ?
C04Y H04Y 0.9500 . ?
C04Y C05I 1.395(7) . ?
C04Z H04Z 0.9500 . ?
C04Z C05V 1.363(8) . ?
C050 H050 0.9500 . ?
C050 C05A 1.379(7) . ?
C051 H051 0.9500 . ?
C051 C05J 1.383(7) . ?
C052 H052 0.9500 . ?
C052 C05U 1.398(6) . ?
C053 H053 0.9500 . ?
C053 C05Q 1.388(7) . ?
C054 H054 0.9500 . ?
C40 H40 0.9500 . ?
C40 C39 1.392(7) . ?
C056 H056 0.9500 . ?
C056 C057 1.397(10) . ?
C056 C05S 1.364(9) . ?
C057 H057 0.9500 . ?
C057 C05H 1.380(8) . ?
C058 H058 0.9500 . ?
C058 C05F 1.368(7) . ?
C059 H059 0.9500 . ?
C059 C05D 1.377(7) . ?
C059 C05K 1.379(7) . ?
C05A H05A 0.9500 . ?
C05B C05S 1.425(7) . ?
C05D H05D 0.9500 . ?
C7 H7 0.9500 . ?
C7 C6 1.362(8) . ?
C05F H05F 0.9500 . ?
C05G H05G 0.9500 . ?
C05G C05I 1.393(7) . ?
C05G C05U 1.375(7) . ?
C05H H05H 0.9500 . ?
C05I H05I 0.9500 . ?
C05J H05J 0.9500 . ?
C05K H05K 0.9500 . ?
C05K C05Q 1.391(7) . ?
C38 H38 0.9500 . ?
C38 C39 1.381(8) . ?
C05M H05M 0.9500 . ?
C05M C05X 1.382(8) . ?
C4 H4 0.9500 . ?
C4 C5 1.371(8) . ?
C5 H5 0.9500 . ?
C5 C6 1.409(9) . ?
C05P H05P 0.9500 . ?
C05P C05Z 1.394(7) . ?
C05Q H05Q 0.9500 . ?
C05R H05R 0.9500 . ?
C05R C05X 1.375(9) . ?
C05S H05S 0.9500 . ?
C05T H05T 0.9500 . ?
C05T C062 1.391(7) . ?
C05U H05U 0.9500 . ?
C05V H05V 0.9500 . ?
C05V C05Y 1.406(9) . ?
C39 H39 0.9500 . ?
C05X H05X 0.9500 . ?
C05Y H05Y 0.9500 . ?
C05Z H05Z 0.9500 . ?
C05Z C061 1.381(9) . ?
C6 H6 0.9500 . ?
C061 H061 0.9500 . ?
C061 C062 1.370(9) . ?
C062 H062 0.9500 . ?
C063 H06A 0.9900 . ?
C063 H06B 0.9900 . ?
C065 H06E 0.9900 . ?
C065 H06F 0.9900 . ?
C065 ClA 1.652(10) . ?
C068 H06C 0.9900 . ?
C068 H06D 0.9900 . ?
C47 H47A 0.9900 . ?
C47 H47B 0.9900 . ?

loop_
_geom_torsion_atom_site_label_1
_geom_torsion_atom_site_label_2
_geom_torsion_atom_site_label_3
_geom_torsion_atom_site_label_4
_geom_torsion
_geom_torsion_site_symmetry_1
_geom_torsion_site_symmetry_2
_geom_torsion_site_symmetry_3
_geom_torsion_site_symmetry_4
_geom_torsion_publ_flag
Ir1 N1 C11 N2 179.8(3) . . . . ?
Ir1 N1 C11 C10 -7.9(5) . . . . ?
Ir1 N1 C23 C18 179.2(3) . . . . ?
Ir1 N1 C23 C22 1.7(8) . . . . ?
Ir1 N3 C34 N4 -179.0(3) . . . . ?
Ir1 N3 C34 C33 -5.2(5) . . . . ?
Ir1 N3 C46 C45 1.5(8) . . . . ?
Ir1 N3 C46 C41 177.1(3) . . . . ?
Ir1 C1 C10 C11 9.7(5) . . . . ?
Ir1 C1 C10 C9 -172.9(4) . . . . ?
Ir1 C1 C2 C3 168.8(4) . . . . ?
Ir1 C24 C33 C34 10.2(5) . . . . ?
Ir1 C24 C33 C32 -172.1(4) . . . . ?
Ir1 C24 C25 C26 170.2(3) . . . . ?
Ir2 N00G C019 C01O -1.9(8) . . . . ?
Ir2 N00G C019 C029 173.5(4) . . . . ?
Ir2 N00G C024 N01N -177.1(3) . . . . ?
Ir2 N00G C024 C03V -8.7(5) . . . . ?
Ir2 N00U C01Z N00Y -177.4(3) . . . . ?
Ir2 N00U C01Z C01A -2.8(5) . . . . ?
Ir2 N00U C02C C01R -5.1(8) . . . . ?
Ir2 N00U C02C C02A 176.0(3) . . . . ?
Ir2 C00Z C01A C01Z 10.2(5) . . . . ?
Ir2 C00Z C01A C03T -169.9(3) . . . . ?
Ir2 C00Z C01U C01P 167.2(3) . . . . ?
Ir2 C02X C037 C044 178.4(4) . . . . ?
Ir2 C02X C03V C024 15.4(5) . . . . ?
Ir2 C02X C03V C03Q -172.3(4) . . . . ?
Ir03 N00J C02M N00O -179.3(3) . . . . ?
Ir03 N00J C02M C01V 9.8(5) . . . . ?
Ir03 N00J C03B C00W -178.2(3) . . . . ?
Ir03 N00J C03B C04X -3.3(8) . . . . ?
Ir03 N00K C01I N00M -171.1(3) . . . . ?
Ir03 N00K C01I C01Q 16.8(5) . . . . ?
Ir03 N00K C035 C01G 170.0(3) . . . . ?
Ir03 N00K C035 C03O -11.6(8) . . . . ?
Ir04 N00H C01E N00S 179.8(3) . . . . ?
Ir04 N00H C01E C022 10.5(5) . . . . ?
Ir04 N00H C02H C02F -176.8(3) . . . . ?
Ir04 N00H C02H C03R -0.9(8) . . . . ?
Ir04 N00N C00X N00P -177.3(3) . . . . ?
Ir04 N00N C00X C010 14.3(5) . . . . ?
Ir04 N00N C011 C016 -4.7(8) . . . . ?
Ir04 N00N C011 C017 178.9(3) . . . . ?
Ir04 C015 C01D C03A -177.1(3) . . . . ?
Ir04 C015 C022 C01E -8.8(5) . . . . ?
Ir04 C015 C022 C039 177.5(4) . . . . ?
Ir04 C01K C03C C01W -177.5(4) . . . . ?
N00G C019 C01O C034 174.1(5) . . . . ?
N00G C019 C029 N01N -1.6(5) . . . . ?
N00G C019 C029 C03H -178.2(4) . . . . ?
N00G C024 C03V C02X -4.1(6) . . . . ?
N00G C024 C03V C03Q -176.0(5) . . . . ?
N00H C01E C022 C015 -1.3(6) . . . . ?
N00H C01E C022 C039 172.3(4) . . . . ?
N00H C02H C03R C041 -174.7(5) . . . . ?
N00J C03B C04X C04Q -174.3(5) . . . . ?
N00K C01I C01Q C02U -6.4(5) . . . . ?
N00K C01I C01Q C04G 167.9(4) . . . . ?
N00K C035 C03O C03S -178.0(5) . . . . ?
N1 C11 C10 C1 -1.0(6) . . . . ?
N1 C11 C10 C9 -178.3(4) . . . . ?
N00M C01B C03U C05R 177.7(5) . . . . ?
N00M C01B C03X C05M -179.7(5) . . . . ?
N00M C01G C02N C04P 175.7(5) . . . . ?
N00M C01G C035 N00K 1.6(5) . . . . ?
N00M C01G C035 C03O -177.0(4) . . . . ?
N00M C01I C01Q C02U -176.7(4) . . . . ?
N00M C01I C01Q C04G -2.4(8) . . . . ?
N00N C00X C010 C01K -1.8(6) . . . . ?
N00N C00X C010 C021 169.1(4) . . . . ?
N00N C011 C016 C014 -175.6(5) . . . . ?
N00N C011 C017 N00P 0.6(5) . . . . ?
N00N C011 C017 C049 178.1(4) . . . . ?
N00O C00W C02K C025 173.4(5) . . . . ?
N00O C00W C03B N00J 1.0(5) . . . . ?
N00O C00W C03B C04X -174.6(4) . . . . ?
N00O C01T C02J C02G 176.8(4) . . . . ?
N00O C01T C03L C051 -176.7(4) . . . . ?
N00P C00X C010 C01K -167.4(5) . . . . ?
N00P C00X C010 C021 3.5(8) . . . . ?
N00P C017 C049 C026 175.0(5) . . . . ?
N00P C036 C04Y C05I -179.1(4) . . . . ?
N00P C036 C052 C05U 179.3(4) . . . . ?
N3 C34 C33 C24 -3.2(6) . . . . ?
N3 C34 C33 C32 179.2(4) . . . . ?
N3 C46 C45 C44 175.9(5) . . . . ?
N3 C46 C41 N4 -1.2(5) . . . . ?
N3 C46 C41 C42 -178.6(4) . . . . ?
N2 C11 C10 C1 169.5(5) . . . . ?
N2 C11 C10 C9 -7.8(8) . . . . ?
N2 C12 C13 C14 173.7(5) . . . . ?
N2 C12 C17 C16 -172.7(5) . . . . ?
N2 C18 C23 N1 -0.5(5) . . . . ?
N2 C18 C23 C22 177.2(4) . . . . ?
N00S C01E C022 C015 -168.1(5) . . . . ?
N00S C01E C022 C039 5.5(8) . . . . ?
N00S C02F C02H N00H 0.5(5) . . . . ?
N00S C02F C02H C03R -176.0(4) . . . . ?
N00S C02F C03P C04B 173.7(5) . . . . ?
N00S C03I C053 C05Q 170.4(4) . . . . ?
N00S C03I C05D C059 -169.5(4) . . . . ?
N4 C34 C33 C24 169.1(5) . . . . ?
N4 C34 C33 C32 -8.5(8) . . . . ?
N4 C35 C36 C37 179.0(4) . . . . ?
N4 C35 C40 C39 -179.2(5) . . . . ?
C00W N00O C01T C02J 108.7(5) . . . . ?
C00W N00O C01T C03L -72.9(6) . . . . ?
C00W N00O C02M N00J -3.9(5) . . . . ?
C00W N00O C02M C01V 165.1(5) . . . . ?
C00W C03B C04X C04Q 0.1(7) . . . . ?
C00X N00N C011 C016 173.7(5) . . . . ?
C00X N00N C011 C017 -2.7(5) . . . . ?
C00X N00P C017 C011 1.6(5) . . . . ?
C00X N00P C017 C049 -175.5(5) . . . . ?
C00X N00P C036 C04Y 119.6(5) . . . . ?
C00X N00P C036 C052 -61.1(6) . . . . ?
C00X C010 C01K Ir04 -12.1(5) . . . . ?
C00X C010 C01K C03C 170.4(4) . . . . ?
C00X C010 C021 C030 -168.8(4) . . . . ?
N00Y C02A C02C N00U -0.6(5) . . . . ?
N00Y C02A C02C C01R -179.7(4) . . . . ?
N00Y C02A C02Q C03K 179.0(5) . . . . ?
N00Y C02S C04F C046 175.5(4) . . . . ?
N00Y C02S C04U C05A -176.6(5) . . . . ?
C00Z C01A C01Z N00U -4.8(6) . . . . ?
C00Z C01A C01Z N00Y 168.4(5) . . . . ?
C00Z C01A C03T C02B 0.1(7) . . . . ?
C010 C01K C03C C01W -0.3(7) . . . . ?
C010 C021 C030 C01W -0.3(7) . . . . ?
C010 C021 C030 C054 177.7(5) . . . . ?
C011 N00N C00X N00P 3.8(5) . . . . ?
C011 N00N C00X C010 -164.6(4) . . . . ?
C011 C017 C049 C026 -1.8(7) . . . . ?
C1 C10 C9 C8 1.6(7) . . . . ?
C1 C2 C3 C8 4.4(8) . . . . ?
C1 C2 C3 C4 -174.3(5) . . . . ?
C013 C01M C02I Ir03 -172.7(3) . . . . ?
C013 C01M C02I C01V 1.6(7) . . . . ?
C013 C02D C02P C04H -0.2(8) . . . . ?
C013 C02E C040 C04H 1.1(7) . . . . ?
C014 C026 C049 C017 0.5(8) . . . . ?
C015 C01D C03A C038 -178.4(4) . . . . ?
C015 C01D C03A C04L 0.8(7) . . . . ?
C015 C022 C039 C04L -0.1(7) . . . . ?
C016 C011 C017 N00P -176.1(4) . . . . ?
C016 C011 C017 C049 1.3(7) . . . . ?
C016 C014 C026 C049 1.2(8) . . . . ?
C017 N00P C00X N00N -3.4(5) . . . . ?
C017 N00P C00X C010 162.9(5) . . . . ?
C017 N00P C036 C04Y -68.2(6) . . . . ?
C017 N00P C036 C052 111.1(5) . . . . ?
C017 C011 C016 C014 0.4(7) . . . . ?
C24 C33 C32 C31 -0.3(7) . . . . ?
C019 N00G C024 N01N -4.2(5) . . . . ?
C019 N00G C024 C03V 164.2(4) . . . . ?
C019 C01O C034 C03M 2.5(7) . . . . ?
C019 C029 C03H C03M 3.4(7) . . . . ?
C01A C00Z C01U C01P -4.5(7) . . . . ?
C01B N00M C01G C02N 21.0(8) . . . . ?
C01B N00M C01G C035 -160.4(4) . . . . ?
C01B N00M C01I N00K 158.1(4) . . . . ?
C01B N00M C01I C01Q -31.2(7) . . . . ?
C01B C03U C05R C05X 2.1(10) . . . . ?
C01B C03X C05M C05X 1.9(8) . . . . ?
C11 N1 C23 C18 1.5(5) . . . . ?
C11 N1 C23 C22 -175.9(5) . . . . ?
C11 N2 C12 C13 58.7(7) . . . . ?
C11 N2 C12 C17 -125.9(5) . . . . ?
C11 N2 C18 C19 -178.9(5) . . . . ?
C11 N2 C18 C23 -0.6(5) . . . . ?
C11 C10 C9 C8 178.6(5) . . . . ?
C01D C015 C022 C01E 175.6(4) . . . . ?
C01D C015 C022 C039 1.8(7) . . . . ?
C01D C03A C04L C039 1.0(7) . . . . ?
C01D C03A C04L C05F -178.5(4) . . . . ?
C01E N00H C02H C02F -2.8(5) . . . . ?
C01E N00H C02H C03R 173.2(5) . . . . ?
C01E N00S C02F C02H 1.9(5) . . . . ?
C01E N00S C02F C03P -175.1(5) . . . . ?
C01E N00S C03I C053 -61.9(6) . . . . ?
C01E N00S C03I C05D 111.9(5) . . . . ?
C01E C022 C039 C04L -173.0(4) . . . . ?
C31 C26 C27 C28 0.3(7) . . . . ?
C31 C26 C25 C24 1.8(7) . . . . ?
C31 C30 C29 C28 0.2(8) . . . . ?
C01G N00M C01B C03U -63.7(7) . . . . ?
C01G N00M C01B C03X 113.5(5) . . . . ?
C01G N00M C01I N00K -3.2(5) . . . . ?
C01G N00M C01I C01Q 167.5(4) . . . . ?
C01G C02N C04P C03S 1.7(8) . . . . ?
C01G C035 C03O C03S 0.3(7) . . . . ?
C34 N3 C46 C45 -172.9(5) . . . . ?
C34 N3 C46 C41 2.7(5) . . . . ?
C34 N4 C35 C36 85.8(6) . . . . ?
C34 N4 C35 C40 -95.0(6) . . . . ?
C34 N4 C41 C42 176.4(5) . . . . ?
C34 N4 C41 C46 -0.7(5) . . . . ?
C34 C33 C32 C31 177.1(4) . . . . ?
C01I N00K C035 C01G -3.6(5) . . . . ?
C01I N00K C035 C03O 174.9(5) . . . . ?
C01I N00M C01B C03U 138.4(5) . . . . ?
C01I N00M C01B C03X -44.3(7) . . . . ?
C01I N00M C01G C02N -177.7(5) . . . . ?
C01I N00M C01G C035 0.9(5) . . . . ?
C01I C01Q C02U Ir03 -7.4(5) . . . . ?
C01I C01Q C02U C028 176.4(4) . . . . ?
C01I C01Q C04G C02R -175.4(4) . . . . ?
C12 N2 C11 N1 -163.0(4) . . . . ?
C12 N2 C11 C10 26.0(8) . . . . ?
C12 N2 C18 C19 -13.1(8) . . . . ?
C12 N2 C18 C23 165.2(4) . . . . ?
C12 C13 C14 C15 -0.6(8) . . . . ?
C01K C010 C021 C030 1.1(7) . . . . ?
C01L C01R C02C N00U -178.5(5) . . . . ?
C01L C01R C02C C02A 0.4(7) . . . . ?
C01M C013 C02D C02P -179.6(5) . . . . ?
C01M C013 C02E C023 -0.6(6) . . . . ?
C01M C013 C02E C040 179.2(4) . . . . ?
N01N C024 C03V C02X 161.6(5) . . . . ?
N01N C024 C03V C03Q -10.3(8) . . . . ?
N01N C029 C03H C03M -172.2(5) . . . . ?
N01N C04D C05P C05Z 177.2(5) . . . . ?
N01N C04D C05T C062 -177.5(5) . . . . ?
C01O C019 C029 N01N 174.4(4) . . . . ?
C01O C019 C029 C03H -2.2(7) . . . . ?
C01O C034 C03M C03H -1.2(8) . . . . ?
C01P C02B C03T C01A -1.4(7) . . . . ?
C01P C02B C04T C048 1.0(7) . . . . ?
C01P C031 C03N C048 0.7(7) . . . . ?
C01R C01L C03K C02Q -0.6(8) . . . . ?
C33 C24 C25 C26 -1.1(7) . . . . ?
C01T N00O C00W C02K 4.1(8) . . . . ?
C01T N00O C00W C03B -178.5(4) . . . . ?
C01T N00O C02M N00J 176.3(4) . . . . ?
C01T N00O C02M C01V -14.6(8) . . . . ?
C01T C03L C051 C05J -0.3(8) . . . . ?
C01U C00Z C01A C01Z -177.0(4) . . . . ?
C01U C00Z C01A C03T 2.8(7) . . . . ?
C01U C01P C02B C03T -0.1(6) . . . . ?
C01U C01P C02B C04T -177.7(4) . . . . ?
C01U C01P C031 C03N 176.8(5) . . . . ?
C01V C023 C02E C013 0.2(7) . . . . ?
C01V C023 C02E C040 -179.6(4) . . . . ?
C01W C030 C054 C04V -0.1(8) . . . . ?
C01W C04S C04W C04V 0.4(9) . . . . ?
C35 N4 C34 N3 -172.0(4) . . . . ?
C35 N4 C34 C33 15.3(8) . . . . ?
C35 N4 C41 C42 -8.9(8) . . . . ?
C35 N4 C41 C46 174.0(4) . . . . ?
C35 C36 C37 C38 0.0(8) . . . . ?
C35 C40 C39 C38 0.5(9) . . . . ?
C26 C31 C30 C29 0.1(7) . . . . ?
C26 C31 C32 C33 0.9(7) . . . . ?
C26 C27 C28 C29 0.0(8) . . . . ?
C01Z N00U C02C C01R -180.0(5) . . . . ?
C01Z N00U C02C C02A 1.1(5) . . . . ?
C01Z N00Y C02A C02C -0.1(5) . . . . ?
C01Z N00Y C02A C02Q -179.1(5) . . . . ?
C01Z N00Y C02S C04F 74.1(6) . . . . ?
C01Z N00Y C02S C04U -110.2(6) . . . . ?
C01Z C01A C03T C02B 179.9(4) . . . . ?
C10 C1 C2 C3 -2.7(7) . . . . ?
C10 C9 C8 C3 0.1(7) . . . . ?
C10 C9 C8 C7 179.5(5) . . . . ?
C021 C010 C01K Ir04 176.7(4) . . . . ?
C021 C010 C01K C03C -0.8(7) . . . . ?
C021 C030 C054 C04V -178.1(5) . . . . ?
C022 C015 C01D C03A -2.1(7) . . . . ?
C022 C039 C04L C03A -1.3(7) . . . . ?
C022 C039 C04L C05F 178.2(5) . . . . ?
C023 C01V C02I Ir03 173.1(3) . . . . ?
C023 C01V C02I C01M -2.0(7) . . . . ?
C023 C01V C02M N00J 175.9(4) . . . . ?
C023 C01V C02M N00O 7.4(8) . . . . ?
C023 C02E C040 C04H -179.1(4) . . . . ?
C024 N00G C019 C01O -171.9(5) . . . . ?
C024 N00G C019 C029 3.5(5) . . . . ?
C024 N01N C029 C019 -0.9(5) . . . . ?
C024 N01N C029 C03H 175.3(5) . . . . ?
C024 N01N C04D C05P -79.1(6) . . . . ?
C024 N01N C04D C05T 99.1(6) . . . . ?
C025 C04Q C04X C03B -2.3(7) . . . . ?
C026 C014 C016 C011 -1.6(7) . . . . ?
C19 C18 C23 N1 177.9(4) . . . . ?
C19 C18 C23 C22 -4.3(7) . . . . ?
C19 C20 C21 C22 -1.9(8) . . . . ?
C028 C04C C04E C05Y 178.6(5) . . . . ?
C029 C019 C01O C034 -0.8(7) . . . . ?
C029 N01N C024 N00G 3.2(5) . . . . ?
C029 N01N C024 C03V -163.3(5) . . . . ?
C029 N01N C04D C05P 94.9(6) . . . . ?
C029 N01N C04D C05T -87.0(6) . . . . ?
C029 C03H C03M C034 -1.7(7) . . . . ?
C02A N00Y C01Z N00U 0.8(5) . . . . ?
C02A N00Y C01Z C01A -172.7(5) . . . . ?
C02A N00Y C02S C04F -92.7(5) . . . . ?
C02A N00Y C02S C04U 83.0(6) . . . . ?
C02A C02Q C03K C01L 0.4(7) . . . . ?
C02B C01P C01U C00Z 3.2(7) . . . . ?
C02B C01P C031 C03N -0.8(7) . . . . ?
C02C N00U C01Z N00Y -1.2(5) . . . . ?
C02C N00U C01Z C01A 173.4(4) . . . . ?
C02C C02A C02Q C03K 0.2(7) . . . . ?
C02D C013 C01M C02I -180.0(4) . . . . ?
C02D C013 C02E C023 179.0(4) . . . . ?
C02D C013 C02E C040 -1.2(6) . . . . ?
C02D C02P C04H C040 0.1(8) . . . . ?
C02E C013 C01M C02I -0.3(7) . . . . ?
C02E C013 C02D C02P 0.8(7) . . . . ?
C02E C040 C04H C02P -0.6(7) . . . . ?
C02F N00S C01E N00H -3.9(5) . . . . ?
C02F N00S C01E C022 163.6(5) . . . . ?
C02F N00S C03I C053 112.8(5) . . . . ?
C02F N00S C03I C05D -73.5(7) . . . . ?
C02F C02H C03R C041 0.8(7) . . . . ?
C02F C03P C04B C041 2.5(8) . . . . ?
C02H N00H C01E N00S 4.2(5) . . . . ?
C02H N00H C01E C022 -165.1(4) . . . . ?
C02H C02F C03P C04B -2.9(7) . . . . ?
C02H C03R C041 C04B -1.2(7) . . . . ?
C02I C01V C023 C02E 1.1(7) . . . . ?
C02I C01V C02M N00J 1.4(6) . . . . ?
C02I C01V C02M N00O -167.1(5) . . . . ?
C02J C01T C03L C051 1.6(7) . . . . ?
C02J C02G C05J C051 1.3(8) . . . . ?
C02K C00W C03B N00J 178.6(4) . . . . ?
C02K C00W C03B C04X 3.0(7) . . . . ?
C02K C025 C04Q C04X 1.7(8) . . . . ?
C27 C26 C25 C24 -179.1(4) . . . . ?
C27 C28 C29 C30 -0.2(8) . . . . ?
C02M N00J C03B C00W -3.3(5) . . . . ?
C02M N00J C03B C04X 171.5(5) . . . . ?
C02M N00O C00W C02K -175.7(5) . . . . ?
C02M N00O C00W C03B 1.7(5) . . . . ?
C02M N00O C01T C02J -71.6(6) . . . . ?
C02M N00O C01T C03L 106.8(5) . . . . ?
C02M C01V C023 C02E -172.8(4) . . . . ?
C02M C01V C02I Ir03 -12.1(5) . . . . ?
C02M C01V C02I C01M 172.7(4) . . . . ?
C02N C01G C035 N00K -179.6(4) . . . . ?
C02N C01G C035 C03O 1.8(7) . . . . ?
C13 C12 C17 C16 2.5(8) . . . . ?
C13 C14 C15 C16 1.7(8) . . . . ?
C02Q C02A C02C N00U 178.5(4) . . . . ?
C02Q C02A C02C C01R -0.6(7) . . . . ?
C02R C04C C04E C05Y -1.1(8) . . . . ?
C02R C04Z C05V C05Y -1.3(9) . . . . ?
C02S N00Y C01Z N00U -167.6(4) . . . . ?
C02S N00Y C01Z C01A 18.9(8) . . . . ?
C02S N00Y C02A C02C 169.1(4) . . . . ?
C02S N00Y C02A C02Q -9.9(8) . . . . ?
C02S C04U C05A C050 1.5(8) . . . . ?
C02U C01Q C04G C02R -1.7(7) . . . . ?
C02U C028 C04C C02R -1.8(7) . . . . ?
C02U C028 C04C C04E 178.6(5) . . . . ?
C25 C24 C33 C34 -177.4(4) . . . . ?
C25 C24 C33 C32 0.3(7) . . . . ?
C25 C26 C27 C28 -178.9(5) . . . . ?
C18 N2 C11 N1 1.7(5) . . . . ?
C18 N2 C11 C10 -169.3(5) . . . . ?
C18 N2 C12 C13 -103.7(5) . . . . ?
C18 N2 C12 C17 71.6(6) . . . . ?
C18 C19 C20 C21 0.5(8) . . . . ?
C02X C037 C044 C05B -4.3(7) . . . . ?
C02X C037 C044 C05H 173.8(5) . . . . ?
C030 C01W C03C C01K 1.2(7) . . . . ?
C030 C01W C04S C04W -0.7(8) . . . . ?
C031 C01P C01U C00Z -174.4(4) . . . . ?
C031 C01P C02B C03T 177.5(4) . . . . ?
C031 C01P C02B C04T -0.1(7) . . . . ?
C031 C03N C048 C04T 0.3(8) . . . . ?
C30 C31 C26 C27 -0.3(7) . . . . ?
C30 C31 C26 C25 178.9(4) . . . . ?
C30 C31 C32 C33 -179.6(4) . . . . ?
C46 N3 C34 N4 -3.2(5) . . . . ?
C46 N3 C34 C33 170.6(4) . . . . ?
C035 N00K C01I N00M 4.3(5) . . . . ?
C035 N00K C01I C01Q -167.9(4) . . . . ?
C035 C01G C02N C04P -2.7(7) . . . . ?
C035 C03O C03S C04P -1.3(7) . . . . ?
C036 N00P C00X N00N 169.9(4) . . . . ?
C036 N00P C00X C010 -23.8(8) . . . . ?
C036 N00P C017 C011 -171.9(4) . . . . ?
C036 N00P C017 C049 11.0(8) . . . . ?
C036 C04Y C05I C05G -0.8(7) . . . . ?
C036 C052 C05U C05G 0.3(7) . . . . ?
C037 C02X C03V C024 -164.8(4) . . . . ?
C037 C02X C03V C03Q 7.5(7) . . . . ?
C037 C044 C05B C03Q 4.2(7) . . . . ?
C037 C044 C05B C05S 179.2(5) . . . . ?
C037 C044 C05H C057 -178.1(5) . . . . ?
C038 C03A C04L C039 -179.8(4) . . . . ?
C038 C03A C04L C05F 0.7(7) . . . . ?
C038 C04N C058 C05F -0.4(8) . . . . ?
C039 C04L C05F C058 -179.8(5) . . . . ?
C03A C038 C04N C058 0.8(8) . . . . ?
C03A C04L C05F C058 -0.3(8) . . . . ?
C03B N00J C02M N00O 4.5(5) . . . . ?
C03B N00J C02M C01V -166.4(4) . . . . ?
C03B C00W C02K C025 -3.6(7) . . . . ?
C03C C01W C030 C021 -0.8(7) . . . . ?
C03C C01W C030 C054 -178.9(5) . . . . ?
C03C C01W C04S C04W 178.7(5) . . . . ?
C17 C12 C13 C14 -1.6(8) . . . . ?
C17 C16 C15 C14 -0.8(8) . . . . ?
C45 C46 C41 N4 174.9(4) . . . . ?
C45 C46 C41 C42 -2.6(7) . . . . ?
C45 C44 C43 C42 -2.5(8) . . . . ?
C03I N00S C01E N00H 171.8(4) . . . . ?
C03I N00S C01E C022 -20.8(8) . . . . ?
C03I N00S C02F C02H -173.4(4) . . . . ?
C03I N00S C02F C03P 9.5(8) . . . . ?
C03I C053 C05Q C05K -0.4(7) . . . . ?
C2 C1 C10 C11 -177.8(4) . . . . ?
C2 C1 C10 C9 -0.3(7) . . . . ?
C2 C3 C8 C9 -3.0(8) . . . . ?
C2 C3 C8 C7 177.6(5) . . . . ?
C2 C3 C4 C5 -178.7(6) . . . . ?
C03K C01L C01R C02C 0.2(7) . . . . ?
C03L C01T C02J C02G -1.5(7) . . . . ?
C03L C051 C05J C02G -1.2(8) . . . . ?
C03N C048 C04T C02B -1.2(8) . . . . ?
C03O C03S C04P C02N 0.3(8) . . . . ?
C03P C02F C02H N00H 177.8(4) . . . . ?
C03P C02F C02H C03R 1.3(7) . . . . ?
C03Q C05B C05S C056 173.6(5) . . . . ?
C03R C041 C04B C03P -0.4(8) . . . . ?
C03T C01A C01Z N00U 175.3(4) . . . . ?
C03T C01A C01Z N00Y -11.5(8) . . . . ?
C03T C02B C04T C048 -176.5(5) . . . . ?
C03U C01B C03X C05M -2.5(8) . . . . ?
C03U C05R C05X C05M -2.7(11) . . . . ?
C03V C02X C037 C044 -1.4(7) . . . . ?
C03V C03Q C05B C044 1.8(7) . . . . ?
C03V C03Q C05B C05S -173.1(5) . . . . ?
C43 C42 C41 N4 -175.0(5) . . . . ?
C43 C42 C41 C46 1.7(7) . . . . ?
C43 C44 C45 C46 1.6(7) . . . . ?
C03X C01B C03U C05R 0.5(9) . . . . ?
C03X C05M C05X C05R 0.6(10) . . . . ?
C9 C8 C7 C6 -177.1(6) . . . . ?
C20 C19 C18 N2 -179.5(5) . . . . ?
C20 C19 C18 C23 2.5(7) . . . . ?
C36 C35 C40 C39 -0.1(8) . . . . ?
C36 C37 C38 C39 0.3(8) . . . . ?
C044 C05B C05S C056 -1.2(8) . . . . ?
C046 C050 C05A C04U -0.8(8) . . . . ?
C32 C31 C26 C27 179.2(4) . . . . ?
C32 C31 C26 C25 -1.7(7) . . . . ?
C32 C31 C30 C29 -179.4(5) . . . . ?
C23 N1 C11 N2 -2.0(5) . . . . ?
C23 N1 C11 C10 170.3(4) . . . . ?
C23 C22 C21 C20 0.1(8) . . . . ?
C04C C028 C02U Ir03 -175.7(4) . . . . ?
C04C C028 C02U C01Q 0.0(6) . . . . ?
C04C C02R C04G C01Q -0.1(7) . . . . ?
C04C C02R C04Z C05V 0.9(8) . . . . ?
C04C C04E C05Y C05V 0.7(10) . . . . ?
C04D N01N C024 N00G 178.1(4) . . . . ?
C04D N01N C024 C03V 11.6(8) . . . . ?
C04D N01N C029 C019 -175.8(4) . . . . ?
C04D N01N C029 C03H 0.4(8) . . . . ?
C04D C05P C05Z C061 1.0(8) . . . . ?
C04D C05T C062 C061 -0.4(9) . . . . ?
C04F C02S C04U C05A -1.0(8) . . . . ?
C04F C046 C050 C05A -0.4(8) . . . . ?
C04G C01Q C02U Ir03 178.1(3) . . . . ?
C04G C01Q C02U C028 1.8(6) . . . . ?
C04G C02R C04C C028 1.9(7) . . . . ?
C04G C02R C04C C04E -178.5(5) . . . . ?
C04G C02R C04Z C05V 179.6(5) . . . . ?
C37 C38 C39 C40 -0.5(9) . . . . ?
C3 C8 C7 C6 2.3(9) . . . . ?
C3 C4 C5 C6 -0.1(10) . . . . ?
C15 C16 C17 C12 -1.3(8) . . . . ?
C41 N4 C34 N3 2.5(5) . . . . ?
C41 N4 C34 C33 -170.2(5) . . . . ?
C41 N4 C35 C36 -87.7(6) . . . . ?
C41 N4 C35 C40 91.4(6) . . . . ?
C41 C42 C43 C44 0.8(8) . . . . ?
C41 C46 C45 C44 0.9(7) . . . . ?
C04N C038 C03A C01D 178.3(5) . . . . ?
C04N C038 C03A C04L -0.9(7) . . . . ?
C04N C058 C05F C04L 0.2(8) . . . . ?
C8 C3 C4 C5 2.6(9) . . . . ?
C8 C7 C6 C5 0.2(10) . . . . ?
C04Q C025 C02K C00W 1.3(8) . . . . ?
C21 C22 C23 N1 -180.0(5) . . . . ?
C21 C22 C23 C18 2.9(7) . . . . ?
C04S C01W C030 C021 178.6(5) . . . . ?
C04S C01W C030 C054 0.5(7) . . . . ?
C04S C01W C03C C01K -178.2(5) . . . . ?
C04T C02B C03T C01A 176.1(4) . . . . ?
C04U C02S C04F C046 -0.2(7) . . . . ?
C04W C04V C054 C030 -0.2(9) . . . . ?
C04Y C036 C052 C05U -1.4(7) . . . . ?
C04Z C02R C04C C028 -179.4(4) . . . . ?
C04Z C02R C04C C04E 0.3(7) . . . . ?
C04Z C02R C04G C01Q -178.9(5) . . . . ?
C04Z C05V C05Y C04E 0.6(10) . . . . ?
C050 C046 C04F C02S 0.9(7) . . . . ?
C052 C036 C04Y C05I 1.6(7) . . . . ?
C053 C03I C05D C059 4.1(8) . . . . ?
C054 C04V C04W C04S 0.0(9) . . . . ?
C40 C35 C36 C37 -0.1(8) . . . . ?
C056 C057 C05H C044 -0.9(9) . . . . ?
C057 C056 C05S C05B 0.4(9) . . . . ?
C059 C05K C05Q C053 3.0(8) . . . . ?
C05B C03Q C03V C024 163.3(5) . . . . ?
C05B C03Q C03V C02X -7.8(7) . . . . ?
C05B C044 C05H C057 0.0(8) . . . . ?
C05D C03I C053 C05Q -3.3(7) . . . . ?
C05D C059 C05K C05Q -2.2(8) . . . . ?
C05H C044 C05B C03Q -174.0(5) . . . . ?
C05H C044 C05B C05S 1.0(7) . . . . ?
C05I C05G C05U C052 0.6(7) . . . . ?
C05J C02G C02J C01T 0.0(7) . . . . ?
C05K C059 C05D C03I -1.3(8) . . . . ?
C4 C3 C8 C9 175.8(5) . . . . ?
C4 C3 C8 C7 -3.6(8) . . . . ?
C4 C5 C6 C7 -1.4(11) . . . . ?
C05P C04D C05T C062 0.6(8) . . . . ?
C05P C05Z C061 C062 -0.8(9) . . . . ?
C05S C056 C057 C05H 0.7(9) . . . . ?
C05T C04D C05P C05Z -0.9(8) . . . . ?
C05U C05G C05I C04Y -0.3(8) . . . . ?
C05Z C061 C062 C05T 0.5(10) . . . . ?

loop_
_smtbx_masks_void_nr
_smtbx_masks_void_average_x
_smtbx_masks_void_average_y
_smtbx_masks_void_average_z
_smtbx_masks_void_volume
_smtbx_masks_void_count_electrons
_smtbx_masks_void_content
1 0.000 0.500 0.000 48.7 25.6 ?
2 0.334 0.234 0.474 258.7 126.3 '3 CH2Cl2'
3 0.163 0.765 0.584 11.4 0.0 ?
4 0.230 0.077 0.970 39.8 5.8 ?
5 0.444 0.398 0.826 7.3 0.0 ?
6 0.666 0.766 0.526 258.7 125.5 '3 CH2Cl2'
7 0.556 0.602 0.174 7.3 0.0 ?
8 0.770 0.923 0.030 39.8 5.8 ?
9 0.837 0.235 0.416 11.4 0.0 ?
